data_4082796
loop_
_publ_author_name
'Nakata, Norio'
'Saito, Yusuke'
'Ishii, Akihiko'

_publ_section_title
;
 Neutral Methyl and Cationic Aluminum Complexes Supported by
 atrans-1,2-Cyclooctanediyl-Bridged [OSSO]-Type Bis(phenolato) Ligand:
 Synthesis, Structures, and Use in Catalysis for Propylene Oxide
 Polymerization
;
_journal_issue 7
_journal_name_full Organometallics
_journal_page_first 1840
_journal_paper_doi 10.1021/om5001698
_journal_volume 33
_journal_year 2014
_chemical_formula_moiety 'C76 H116 Al2 O4 S4, 2(C19 H3 B F15), 3.5(C6 H6)'
_chemical_formula_sum 'C135 H143 Al2 B2 F30 O4 S4'
_chemical_formula_weight 2603.31
_space_group_IT_number 2
_symmetry_cell_setting triclinic
_symmetry_Int_Tables_number 2
_symmetry_space_group_name_Hall '-P 1'
_symmetry_space_group_name_H-M 'P -1'
_atom_sites_solution_hydrogens geom
_atom_sites_solution_primary direct
_atom_sites_solution_secondary difmap
_audit_creation_method SHELXL-97
_cell_angle_alpha 79.5170(10)
_cell_angle_beta 82.1260(10)
_cell_angle_gamma 82.7930(10)
_cell_formula_units_Z 2
_cell_length_a 16.8797(15)
_cell_length_b 17.8986(16)
_cell_length_c 21.649(2)
_cell_measurement_temperature 90(2)
_cell_volume 6336.8(10)
_computing_cell_refinement 'Bruker SAINT'
_computing_data_collection 'Bruker SMART'
_computing_data_reduction 'Bruker SAINT'
_computing_molecular_graphics 'Yadokari-XG 2009 (Wakita, Nemoto et al., 2009)'
_computing_publication_material 'Yadokari-XG 2009 (Wakita, Nemoto et al., 2009)'
_computing_structure_refinement 'SHELXL-97 (Sheldrick, 1997)'
_computing_structure_solution 'SHELXS-97 (Sheldrick, 1990)'
_diffrn_ambient_temperature 90(2)
_diffrn_measured_fraction_theta_full 0.977
_diffrn_measured_fraction_theta_max 0.977
_diffrn_measurement_device_type 'CCD area detector'
_diffrn_measurement_method 'phi and omega scans'
_diffrn_radiation_monochromator graphite
_diffrn_radiation_source 'fine-focus sealed tube'
_diffrn_radiation_type MoK\a
_diffrn_radiation_wavelength 0.71073
_diffrn_reflns_av_R_equivalents 0.0858
_diffrn_reflns_av_sigmaI/netI 0.0698
_diffrn_reflns_limit_h_max 20
_diffrn_reflns_limit_h_min -19
_diffrn_reflns_limit_k_max 14
_diffrn_reflns_limit_k_min -21
_diffrn_reflns_limit_l_max 26
_diffrn_reflns_limit_l_min -23
_diffrn_reflns_number 31526
_diffrn_reflns_theta_full 25.50
_diffrn_reflns_theta_max 25.50
_diffrn_reflns_theta_min 1.38
_exptl_absorpt_coefficient_mu 0.187
_exptl_absorpt_correction_T_max 0.9707
_exptl_absorpt_correction_T_min 0.9548
_exptl_absorpt_correction_type empirical
_exptl_absorpt_process_details 'SADABS (Sheldrick, 1997)'
_exptl_crystal_colour colorless
_exptl_crystal_density_diffrn 1.364
_exptl_crystal_density_meas ?
_exptl_crystal_density_method 'not measured'
_exptl_crystal_description prism
_exptl_crystal_F_000 2710
_exptl_crystal_size_max 0.25
_exptl_crystal_size_mid 0.24
_exptl_crystal_size_min 0.16
_refine_diff_density_max 0.654
_refine_diff_density_min -0.367
_refine_diff_density_rms 0.064
_refine_ls_extinction_method none
_refine_ls_goodness_of_fit_ref 1.017
_refine_ls_hydrogen_treatment constr
_refine_ls_matrix_type full
_refine_ls_number_parameters 1620
_refine_ls_number_reflns 23067
_refine_ls_number_restraints 0
_refine_ls_restrained_S_all 1.017
_refine_ls_R_factor_all 0.0583
_refine_ls_R_factor_gt 0.0452
_refine_ls_shift/su_max 0.001
_refine_ls_shift/su_mean 0.000
_refine_ls_structure_factor_coef Fsqd
_refine_ls_weighting_details 'calc w=1/[\s^2^(Fo^2^)+(0.0715P)^2^+0.0000P] where P=(Fo^2^+2Fc^2^)/3'
_refine_ls_weighting_scheme calc
_refine_ls_wR_factor_gt 0.1171
_refine_ls_wR_factor_ref 0.1254
_reflns_number_gt 18141
_reflns_number_total 23067
_reflns_threshold_expression >2sigma(I)
_cod_data_source_file om5001698_si_002.cif
_cod_data_source_block compound5+
_cod_depositor_comments
;Adding full bibliography for 4082796.cif.

The following automatic conversions were performed:

'_exptl_crystal_density_meas' value 'not measured' was changed to '?'
- the value is perceived as not measured.

Automatic conversion script
Id: cif_fix_values 3008 2015-01-20 13:52:24Z robertas 
;
_cod_original_cell_volume 6336.9(10)
_cod_database_code 4082796

loop_
_symmetry_equiv_pos_as_xyz
'x, y, z'
'-x, -y, -z'

loop_
_atom_site_label
_atom_site_type_symbol
_atom_site_fract_x
_atom_site_fract_y
_atom_site_fract_z
_atom_site_U_iso_or_equiv
_atom_site_adp_type
_atom_site_occupancy
_atom_site_symmetry_multiplicity
_atom_site_calc_flag
_atom_site_refinement_flags
S1 S 0.10105(3) 0.23410(3) 0.29017(2) 0.01469(11) Uani 1 1 d .
S2 S 0.19665(3) 0.33677(3) 0.16430(2) 0.01594(11) Uani 1 1 d .
S4 S 0.23874(3) -0.00388(3) 0.24009(2) 0.01490(11) Uani 1 1 d .
S3 S 0.30540(3) 0.02306(3) 0.36684(2) 0.01477(11) Uani 1 1 d .
Al1 Al 0.23691(3) 0.25406(3) 0.25615(3) 0.01311(13) Uani 1 1 d .
Al2 Al 0.31259(3) 0.09614(3) 0.26072(3) 0.01289(13) Uani 1 1 d .
F15 F 0.14587(7) 0.21514(6) 0.59186(5) 0.0221(3) Uani 1 1 d .
F1 F -0.02263(7) 0.20904(6) 0.62821(6) 0.0224(3) Uani 1 1 d .
F10 F 0.22485(7) 0.07805(6) 0.56780(6) 0.0224(3) Uani 1 1 d .
F8 F 0.34034(8) -0.17498(7) 0.60747(6) 0.0288(3) Uani 1 1 d .
F14 F 0.20881(8) 0.30054(7) 0.65549(6) 0.0301(3) Uani 1 1 d .
F5 F 0.09959(7) 0.01071(7) 0.51696(6) 0.0248(3) Uani 1 1 d .
F11 F 0.10393(8) 0.03379(7) 0.77944(6) 0.0312(3) Uani 1 1 d .
F3 F -0.06039(8) 0.21704(8) 0.41693(6) 0.0330(3) Uani 1 1 d .
F20 F 0.72983(9) 0.30621(7) 0.05737(6) 0.0332(3) Uani 1 1 d .
F4 F 0.03684(8) 0.08317(8) 0.41509(6) 0.0308(3) Uani 1 1 d .
F6 F 0.08547(8) -0.10976(7) 0.70906(7) 0.0354(3) Uani 1 1 d .
O1 O 0.25253(8) 0.17090(7) 0.21055(6) 0.0134(3) Uani 1 1 d .
F2 F -0.08607(8) 0.27957(7) 0.52484(6) 0.0291(3) Uani 1 1 d .
O3 O 0.31237(8) 0.18431(7) 0.29588(6) 0.0134(3) Uani 1 1 d .
O4 O 0.40559(8) 0.06378(7) 0.22709(6) 0.0154(3) Uani 1 1 d .
F9 F 0.34662(7) -0.02758(7) 0.54738(6) 0.0283(3) Uani 1 1 d .
F13 F 0.21575(9) 0.25904(8) 0.78219(7) 0.0376(3) Uani 1 1 d .
O2 O 0.24242(8) 0.32651(7) 0.29869(6) 0.0148(3) Uani 1 1 d .
F26 F 0.69779(9) 0.42435(8) -0.15216(6) 0.0392(4) Uani 1 1 d .
F21 F 0.89599(9) 0.21852(8) -0.10821(7) 0.0376(3) Uani 1 1 d .
F25 F 0.74862(8) 0.43638(7) -0.03553(6) 0.0330(3) Uani 1 1 d .
F7 F 0.20681(9) -0.21269(7) 0.68797(7) 0.0405(4) Uani 1 1 d .
F12 F 0.16365(9) 0.12342(8) 0.84273(6) 0.0408(4) Uani 1 1 d .
F19 F 0.75336(9) 0.20344(9) 0.16065(7) 0.0456(4) Uani 1 1 d .
F30 F 0.57713(9) 0.26076(8) 0.02405(7) 0.0411(4) Uani 1 1 d .
F28 F 0.44205(10) 0.49541(9) -0.05382(8) 0.0480(4) Uani 1 1 d .
F29 F 0.44969(9) 0.36251(9) 0.02998(8) 0.0477(4) Uani 1 1 d .
F24 F 0.88385(10) 0.49630(8) -0.04033(8) 0.0460(4) Uani 1 1 d .
F22 F 1.03028(9) 0.28388(9) -0.11689(8) 0.0479(4) Uani 1 1 d .
F16 F 0.74719(10) 0.10379(9) -0.06012(8) 0.0499(4) Uani 1 1 d .
C30 C 0.19273(11) 0.39305(10) 0.30211(9) 0.0144(4) Uani 1 1 d .
F27 F 0.56782(11) 0.52391(9) -0.14599(7) 0.0502(4) Uani 1 1 d .
F18 F 0.77527(9) 0.05165(9) 0.15471(8) 0.0546(5) Uani 1 1 d .
C10 C 0.12269(12) 0.14509(10) 0.19420(9) 0.0142(4) Uani 1 1 d .
F17 F 0.76864(10) 0.00457(8) 0.04287(9) 0.0586(5) Uani 1 1 d .
C9 C 0.09789(12) 0.14359(11) 0.26357(9) 0.0155(4) Uani 1 1 d .
H15 H 0.1336 0.1038 0.2874 0.019 Uiso 1 1 calc R
H16 H 0.0425 0.1287 0.2740 0.019 Uiso 1 1 calc R
C15 C 0.20058(11) 0.16082(10) 0.16691(9) 0.0138(4) Uani 1 1 d .
C1 C 0.04138(12) 0.30195(11) 0.23481(9) 0.0173(4) Uani 1 1 d .
H1 H 0.0072 0.2706 0.2177 0.021 Uiso 1 1 calc R
F23 F 1.02738(10) 0.42229(9) -0.08053(8) 0.0539(5) Uani 1 1 d .
C49 C 0.35496(12) 0.15604(11) 0.46039(9) 0.0163(4) Uani 1 1 d .
H75 H 0.3359 0.1266 0.4995 0.020 Uiso 1 1 calc R
C62 C 0.31708(12) -0.03398(11) 0.17903(9) 0.0172(4) Uani 1 1 d .
H95 H 0.2992 -0.0763 0.1624 0.021 Uiso 1 1 calc R
H96 H 0.3231 0.0092 0.1436 0.021 Uiso 1 1 calc R
C76 C 0.52971(12) 0.05268(12) 0.31912(10) 0.0196(4) Uani 1 1 d .
H114 H 0.4808 0.0856 0.3087 0.029 Uiso 1 1 calc R
H115 H 0.5667 0.0826 0.3330 0.029 Uiso 1 1 calc R
H116 H 0.5157 0.0106 0.3532 0.029 Uiso 1 1 calc R
C64 C 0.43018(12) -0.13431(11) 0.19850(9) 0.0171(4) Uani 1 1 d .
H97 H 0.3997 -0.1678 0.1844 0.020 Uiso 1 1 calc R
C41 C 0.21232(13) -0.14922(11) 0.30674(10) 0.0189(4) Uani 1 1 d .
H61 H 0.1707 -0.1562 0.3437 0.023 Uiso 1 1 calc R
H62 H 0.1850 -0.1405 0.2680 0.023 Uiso 1 1 calc R
C28 C 0.10344(12) 0.48031(11) 0.35719(9) 0.0168(4) Uani 1 1 d .
H40 H 0.0765 0.4934 0.3959 0.020 Uiso 1 1 calc R
C46 C 0.21740(13) -0.09423(11) 0.43105(10) 0.0209(4) Uani 1 1 d .
H71 H 0.1687 -0.1203 0.4323 0.025 Uiso 1 1 calc R
H72 H 0.2066 -0.0622 0.4647 0.025 Uiso 1 1 calc R
C87 C 0.27844(13) -0.12179(12) 0.61778(10) 0.0219(5) Uani 1 1 d .
C66 C 0.54783(12) -0.10938(11) 0.23637(9) 0.0175(4) Uani 1 1 d .
H98 H 0.6001 -0.1268 0.2481 0.021 Uiso 1 1 calc R
C29 C 0.15484(12) 0.41218(11) 0.36010(9) 0.0155(4) Uani 1 1 d .
C50 C 0.41547(12) 0.20294(11) 0.45846(9) 0.0162(4) Uani 1 1 d .
C59 C 0.54493(12) 0.27008(12) 0.27741(10) 0.0217(4) Uani 1 1 d .
H86 H 0.5696 0.3006 0.2390 0.033 Uiso 1 1 calc R
H87 H 0.5585 0.2157 0.2753 0.033 Uiso 1 1 calc R
H88 H 0.5652 0.2819 0.3144 0.033 Uiso 1 1 calc R
C52 C 0.41351(12) 0.23915(11) 0.34260(9) 0.0153(4) Uani 1 1 d .
C60 C 0.43198(13) 0.37351(11) 0.28953(10) 0.0211(4) Uani 1 1 d .
H89 H 0.4579 0.4057 0.2526 0.032 Uiso 1 1 calc R
H90 H 0.4513 0.3824 0.3280 0.032 Uiso 1 1 calc R
H91 H 0.3736 0.3863 0.2922 0.032 Uiso 1 1 calc R
C25 C 0.18143(12) 0.44361(11) 0.24529(9) 0.0153(4) Uani 1 1 d .
C58 C 0.45262(12) 0.28919(11) 0.28288(9) 0.0171(4) Uani 1 1 d .
C61 C 0.42691(12) 0.27794(12) 0.22013(9) 0.0184(4) Uani 1 1 d .
H92 H 0.3700 0.2967 0.2185 0.028 Uiso 1 1 calc R
H93 H 0.4349 0.2235 0.2170 0.028 Uiso 1 1 calc R
H94 H 0.4595 0.3064 0.1848 0.028 Uiso 1 1 calc R
C48 C 0.32221(11) 0.15171(10) 0.40613(9) 0.0144(4) Uani 1 1 d .
C67 C 0.51790(12) -0.03438(11) 0.24158(9) 0.0155(4) Uani 1 1 d .
C53 C 0.35102(11) 0.19297(10) 0.34806(9) 0.0140(4) Uani 1 1 d .
C89 C 0.21742(12) 0.00556(11) 0.59948(9) 0.0174(4) Uani 1 1 d .
C13 C 0.16393(12) 0.15164(11) 0.06707(9) 0.0170(4) Uani 1 1 d .
H18 H 0.1777 0.1538 0.0228 0.020 Uiso 1 1 calc R
C84 C 0.14705(12) -0.00865(11) 0.63834(9) 0.0175(4) Uani 1 1 d .
C90 C 0.11724(12) 0.12025(11) 0.68270(10) 0.0173(4) Uani 1 1 d .
C27 C 0.08905(12) 0.53036(11) 0.30145(9) 0.0161(4) Uani 1 1 d .
C51 C 0.44302(12) 0.24220(11) 0.39978(9) 0.0166(4) Uani 1 1 d .
H76 H 0.4850 0.2735 0.3980 0.020 Uiso 1 1 calc R
C63 C 0.39703(12) -0.05957(11) 0.20194(9) 0.0152(4) Uani 1 1 d .
C80 C -0.04017(13) 0.21266(11) 0.52367(10) 0.0213(4) Uani 1 1 d .
C68 C 0.43954(12) -0.00951(11) 0.22440(9) 0.0146(4) Uani 1 1 d .
C86 C 0.21137(14) -0.14036(12) 0.65806(11) 0.0256(5) Uani 1 1 d .
C8 C -0.01689(13) 0.35187(12) 0.27560(11) 0.0237(5) Uani 1 1 d .
H13 H -0.0470 0.3180 0.3096 0.028 Uiso 1 1 calc R
H14 H 0.0149 0.3814 0.2959 0.028 Uiso 1 1 calc R
C73 C 0.57056(12) 0.01999(11) 0.26020(10) 0.0174(4) Uani 1 1 d .
C20 C 0.30207(12) 0.18999(11) 0.06200(9) 0.0180(4) Uani 1 1 d .
C31 C 0.03166(13) 0.60409(11) 0.30073(10) 0.0195(4) Uani 1 1 d .
C11 C 0.06730(12) 0.13121(11) 0.15717(9) 0.0159(4) Uani 1 1 d .
H17 H 0.0150 0.1200 0.1761 0.019 Uiso 1 1 calc R
C94 C 0.18124(12) 0.23456(11) 0.68643(11) 0.0215(5) Uani 1 1 d .
C26 C 0.13028(12) 0.51037(11) 0.24565(9) 0.0167(4) Uani 1 1 d .
H39 H 0.1231 0.5434 0.2067 0.020 Uiso 1 1 calc R
C44 C 0.29021(13) -0.23282(11) 0.42566(10) 0.0219(5) Uani 1 1 d .
H67 H 0.3204 -0.2719 0.4546 0.026 Uiso 1 1 calc R
H68 H 0.2348 -0.2473 0.4296 0.026 Uiso 1 1 calc R
C37 C 0.25937(13) 0.35798(12) 0.43226(10) 0.0216(4) Uani 1 1 d .
H53 H 0.2694 0.3258 0.4727 0.032 Uiso 1 1 calc R
H54 H 0.2750 0.4091 0.4314 0.032 Uiso 1 1 calc R
H55 H 0.2911 0.3353 0.3976 0.032 Uiso 1 1 calc R
C3 C 0.05632(14) 0.34135(12) 0.11403(10) 0.0234(5) Uani 1 1 d .
H3 H 0.0626 0.2862 0.1114 0.028 Uiso 1 1 calc R
H4 H 0.0922 0.3668 0.0785 0.028 Uiso 1 1 calc R
C21 C 0.33799(13) 0.12639(12) 0.02354(10) 0.0241(5) Uani 1 1 d .
H28 H 0.3873 0.1416 -0.0028 0.036 Uiso 1 1 calc R
H29 H 0.2989 0.1184 -0.0036 0.036 Uiso 1 1 calc R
H30 H 0.3505 0.0789 0.0526 0.036 Uiso 1 1 calc R
C54 C 0.44789(13) 0.20824(12) 0.52015(10) 0.0209(4) Uani 1 1 d .
C23 C 0.28289(13) 0.26365(12) 0.01481(10) 0.0206(4) Uani 1 1 d .
H34 H 0.2602 0.3049 0.0382 0.031 Uiso 1 1 calc R
H35 H 0.2439 0.2548 -0.0121 0.031 Uiso 1 1 calc R
H36 H 0.3324 0.2780 -0.0116 0.031 Uiso 1 1 calc R
C88 C 0.28182(12) -0.04742(12) 0.58759(10) 0.0200(4) Uani 1 1 d .
C45 C 0.28600(14) -0.15581(12) 0.44857(10) 0.0232(5) Uani 1 1 d .
H69 H 0.2833 -0.1664 0.4953 0.028 Uiso 1 1 calc R
H70 H 0.3373 -0.1338 0.4323 0.028 Uiso 1 1 calc R
C74 C 0.58534(13) 0.08424(12) 0.20350(10) 0.0207(4) Uani 1 1 d .
H108 H 0.5339 0.1130 0.1939 0.031 Uiso 1 1 calc R
H109 H 0.6110 0.0620 0.1666 0.031 Uiso 1 1 calc R
H110 H 0.6205 0.1186 0.2139 0.031 Uiso 1 1 calc R
C40 C 0.25489(12) -0.07837(11) 0.30840(9) 0.0156(4) Uani 1 1 d .
H60 H 0.3139 -0.0944 0.3072 0.019 Uiso 1 1 calc R
C83 C 0.05461(12) 0.07827(11) 0.52293(10) 0.0193(4) Uani 1 1 d .
C85 C 0.14808(13) -0.08450(12) 0.66788(10) 0.0221(5) Uani 1 1 d .
C107 C 0.88643(16) 0.42763(14) -0.05817(11) 0.0338(6) Uani 1 1 d .
C95 C 0.14774(12) 0.18847(11) 0.65407(10) 0.0182(4) Uani 1 1 d .
C39 C 0.22763(12) -0.04071(11) 0.36749(9) 0.0163(4) Uani 1 1 d .
H59 H 0.1755 -0.0086 0.3614 0.020 Uiso 1 1 calc R
C79 C -0.00547(12) 0.17480(11) 0.57645(10) 0.0189(4) Uani 1 1 d .
C2 C 0.08559(12) 0.35053(11) 0.17615(10) 0.0190(4) Uani 1 1 d .
H2 H 0.0705 0.4052 0.1809 0.023 Uiso 1 1 calc R
C43 C 0.32894(12) -0.23625(11) 0.35770(10) 0.0213(4) Uani 1 1 d .
H65 H 0.3682 -0.1979 0.3459 0.026 Uiso 1 1 calc R
H66 H 0.3592 -0.2872 0.3568 0.026 Uiso 1 1 calc R
C17 C 0.05972(14) 0.12317(13) -0.01797(10) 0.0246(5) Uani 1 1 d .
H19 H 0.0794 0.1731 -0.0339 0.037 Uiso 1 1 calc R
H20 H 0.0174 0.1162 -0.0426 0.037 Uiso 1 1 calc R
H21 H 0.1042 0.0828 -0.0220 0.037 Uiso 1 1 calc R
C77 C -0.00793(13) 0.03537(12) 0.68956(10) 0.0216(4) Uani 1 1 d .
H117 H -0.0443 0.0806 0.6977 0.032 Uiso 1 1 calc R
H118 H 0.0047 0.0043 0.7298 0.032 Uiso 1 1 calc R
H119 H -0.0339 0.0052 0.6661 0.032 Uiso 1 1 calc R
C42 C 0.27062(13) -0.22214(11) 0.30773(10) 0.0214(4) Uani 1 1 d .
H63 H 0.2387 -0.2663 0.3145 0.026 Uiso 1 1 calc R
H64 H 0.3024 -0.2203 0.2656 0.026 Uiso 1 1 calc R
C65 C 0.50624(12) -0.16100(11) 0.21507(9) 0.0176(4) Uani 1 1 d .
C6 C -0.13416(14) 0.37301(14) 0.20570(13) 0.0329(6) Uani 1 1 d .
H9 H -0.1755 0.4143 0.1909 0.039 Uiso 1 1 calc R
H10 H -0.1622 0.3352 0.2377 0.039 Uiso 1 1 calc R
C108 C 0.81611(14) 0.39441(13) -0.05660(10) 0.0282(5) Uani 1 1 d .
C12 C 0.08775(12) 0.13359(11) 0.09238(9) 0.0165(4) Uani 1 1 d .
C7 C -0.07704(13) 0.40751(12) 0.23886(11) 0.0267(5) Uani 1 1 d .
H11 H -0.1098 0.4384 0.2686 0.032 Uiso 1 1 calc R
H12 H -0.0464 0.4429 0.2066 0.032 Uiso 1 1 calc R
C14 C 0.22302(12) 0.16718(11) 0.10194(9) 0.0158(4) Uani 1 1 d .
C75 C 0.65299(13) -0.02048(12) 0.27620(11) 0.0231(5) Uani 1 1 d .
H111 H 0.6850 0.0163 0.2871 0.035 Uiso 1 1 calc R
H112 H 0.6811 -0.0416 0.2395 0.035 Uiso 1 1 calc R
H113 H 0.6453 -0.0619 0.3122 0.035 Uiso 1 1 calc R
C93 C 0.18527(13) 0.21344(13) 0.75005(11) 0.0253(5) Uani 1 1 d .
C92 C 0.15818(14) 0.14586(13) 0.78078(10) 0.0266(5) Uani 1 1 d .
C91 C 0.12641(13) 0.10094(12) 0.74643(10) 0.0219(5) Uani 1 1 d .
C70 C 0.48872(15) -0.29104(12) 0.19001(12) 0.0317(6) Uani 1 1 d .
H99 H 0.4698 -0.2674 0.1494 0.048 Uiso 1 1 calc R
H100 H 0.4427 -0.2958 0.2229 0.048 Uiso 1 1 calc R
H101 H 0.5165 -0.3418 0.1865 0.048 Uiso 1 1 calc R
C81 C -0.02698(13) 0.18154(12) 0.46911(10) 0.0232(5) Uani 1 1 d .
C47 C 0.25791(12) 0.09870(11) 0.41016(9) 0.0159(4) Uani 1 1 d .
H73 H 0.2105 0.1260 0.3905 0.019 Uiso 1 1 calc R
H74 H 0.2406 0.0774 0.4548 0.019 Uiso 1 1 calc R
C38 C 0.12274(14) 0.39864(13) 0.48017(10) 0.0255(5) Uani 1 1 d .
H56 H 0.0650 0.4018 0.4771 0.038 Uiso 1 1 calc R
H57 H 0.1382 0.4500 0.4787 0.038 Uiso 1 1 calc R
H58 H 0.1349 0.3664 0.5201 0.038 Uiso 1 1 calc R
C71 C 0.61670(14) -0.23270(13) 0.15440(11) 0.0291(5) Uani 1 1 d .
H102 H 0.6549 -0.2013 0.1649 0.044 Uiso 1 1 calc R
H103 H 0.5959 -0.2081 0.1148 0.044 Uiso 1 1 calc R
H104 H 0.6440 -0.2833 0.1495 0.044 Uiso 1 1 calc R
C82 C 0.02122(13) 0.11414(12) 0.46867(10) 0.0225(5) Uani 1 1 d .
C35 C 0.16992(13) 0.36374(11) 0.42460(9) 0.0185(4) Uani 1 1 d .
C109 C 0.64717(15) 0.33757(13) -0.06312(11) 0.0287(5) Uani 1 1 d .
C22 C 0.36762(13) 0.20430(13) 0.09951(10) 0.0221(5) Uani 1 1 d .
H31 H 0.4157 0.2168 0.0704 0.033 Uiso 1 1 calc R
H32 H 0.3809 0.1583 0.1300 0.033 Uiso 1 1 calc R
H33 H 0.3482 0.2469 0.1222 0.033 Uiso 1 1 calc R
C16 C 0.02577(13) 0.11896(12) 0.05133(10) 0.0209(4) Uani 1 1 d .
C101 C 0.75148(14) 0.17970(15) 0.10545(11) 0.0335(6) Uani 1 1 d .
C78 C 0.04426(12) 0.10620(11) 0.57928(10) 0.0175(4) Uani 1 1 d .
C114 C 0.57970(15) 0.32563(13) -0.01969(12) 0.0312(5) Uani 1 1 d .
C32 C -0.03612(13) 0.60075(12) 0.26089(11) 0.0254(5) Uani 1 1 d .
H41 H -0.0128 0.5914 0.2186 0.038 Uiso 1 1 calc R
H42 H -0.0703 0.6494 0.2572 0.038 Uiso 1 1 calc R
H43 H -0.0684 0.5593 0.2814 0.038 Uiso 1 1 calc R
C69 C 0.54689(13) -0.24110(12) 0.20765(10) 0.0216(5) Uani 1 1 d .
C102 C 0.74014(14) 0.23137(13) 0.05112(11) 0.0287(5) Uani 1 1 d .
C100 C 0.76229(14) 0.10300(15) 0.10225(13) 0.0390(7) Uani 1 1 d .
C36 C 0.14365(14) 0.28351(11) 0.42976(10) 0.0222(5) Uani 1 1 d .
H50 H 0.0871 0.2878 0.4224 0.033 Uiso 1 1 calc R
H51 H 0.1501 0.2546 0.4721 0.033 Uiso 1 1 calc R
H52 H 0.1770 0.2570 0.3980 0.033 Uiso 1 1 calc R
C104 C 0.88838(15) 0.28910(13) -0.09284(11) 0.0302(5) Uani 1 1 d .
C105 C 0.95967(15) 0.32074(15) -0.09628(12) 0.0351(6) Uani 1 1 d .
C19 C -0.04656(13) 0.18021(14) 0.05524(11) 0.0296(5) Uani 1 1 d .
H25 H -0.0284 0.2309 0.0398 0.044 Uiso 1 1 calc R
H26 H -0.0709 0.1774 0.0993 0.044 Uiso 1 1 calc R
H27 H -0.0864 0.1714 0.0291 0.044 Uiso 1 1 calc R
C110 C 0.63735(15) 0.40515(14) -0.10597(11) 0.0320(6) Uani 1 1 d .
C97 C 0.73834(13) 0.21175(13) -0.00763(11) 0.0276(5) Uani 1 1 d .
C4 C -0.03107(15) 0.37302(13) 0.10441(11) 0.0296(5) Uani 1 1 d .
H5 H -0.0391 0.3703 0.0605 0.036 Uiso 1 1 calc R
H6 H -0.0378 0.4277 0.1086 0.036 Uiso 1 1 calc R
C72 C 0.57825(14) -0.28152(12) 0.26954(10) 0.0249(5) Uani 1 1 d .
H105 H 0.6026 -0.3331 0.2646 0.037 Uiso 1 1 calc R
H106 H 0.5335 -0.2848 0.3036 0.037 Uiso 1 1 calc R
H107 H 0.6187 -0.2525 0.2800 0.037 Uiso 1 1 calc R
C18 C -0.00248(16) 0.03996(14) 0.07680(11) 0.0333(6) Uani 1 1 d .
H22 H -0.0436 0.0309 0.0519 0.050 Uiso 1 1 calc R
H23 H -0.0253 0.0376 0.1212 0.050 Uiso 1 1 calc R
H24 H 0.0433 0.0008 0.0737 0.050 Uiso 1 1 calc R
C113 C 0.51123(15) 0.37687(14) -0.01575(13) 0.0359(6) Uani 1 1 d .
C103 C 0.81292(15) 0.32393(13) -0.07400(10) 0.0269(5) Uani 1 1 d .
C96 C 0.72912(17) 0.24715(16) -0.13671(12) 0.0402(6) Uani 1 1 d .
H120 H 0.6806 0.2213 -0.1339 0.060 Uiso 1 1 calc R
H121 H 0.7768 0.2110 -0.1436 0.060 Uiso 1 1 calc R
H122 H 0.7291 0.2900 -0.1721 0.060 Uiso 1 1 calc R
C34 C -0.00641(13) 0.61525(12) 0.36681(10) 0.0232(5) Uani 1 1 d .
H47 H -0.0349 0.5709 0.3868 0.035 Uiso 1 1 calc R
H48 H -0.0445 0.6615 0.3639 0.035 Uiso 1 1 calc R
H49 H 0.0356 0.6205 0.3923 0.035 Uiso 1 1 calc R
C57 C 0.50965(15) 0.26655(14) 0.51029(11) 0.0289(5) Uani 1 1 d .
H83 H 0.5572 0.2495 0.4831 0.043 Uiso 1 1 calc R
H84 H 0.5253 0.2711 0.5513 0.043 Uiso 1 1 calc R
H85 H 0.4859 0.3163 0.4902 0.043 Uiso 1 1 calc R
C112 C 0.50670(16) 0.44408(14) -0.05852(13) 0.0372(6) Uani 1 1 d .
C56 C 0.37810(15) 0.23191(15) 0.56844(11) 0.0334(6) Uani 1 1 d .
H80 H 0.3531 0.2828 0.5522 0.050 Uiso 1 1 calc R
H81 H 0.3986 0.2329 0.6085 0.050 Uiso 1 1 calc R
H82 H 0.3381 0.1951 0.5755 0.050 Uiso 1 1 calc R
C115 C 0.29838(17) 0.56821(13) 0.32652(14) 0.0399(7) Uani 1 1 d .
H123 H 0.2588 0.5712 0.2987 0.048 Uiso 1 1 calc R
B1 B 0.07486(14) 0.06214(13) 0.64786(11) 0.0177(5) Uani 1 1 d .
C106 C 0.95875(16) 0.39047(15) -0.07831(12) 0.0371(6) Uani 1 1 d .
C111 C 0.57033(17) 0.45762(14) -0.10402(12) 0.0359(6) Uani 1 1 d .
C5 C -0.09849(14) 0.33358(13) 0.14924(12) 0.0310(5) Uani 1 1 d .
H7 H -0.1425 0.3302 0.1243 0.037 Uiso 1 1 calc R
H8 H -0.0769 0.2807 0.1657 0.037 Uiso 1 1 calc R
C33 C 0.07843(14) 0.67290(12) 0.27111(11) 0.0250(5) Uani 1 1 d .
H44 H 0.1183 0.6780 0.2986 0.038 Uiso 1 1 calc R
H45 H 0.0410 0.7195 0.2664 0.038 Uiso 1 1 calc R
H46 H 0.1058 0.6651 0.2295 0.038 Uiso 1 1 calc R
C117 C 0.43644(17) 0.55582(14) 0.34382(15) 0.0429(7) Uani 1 1 d .
H125 H 0.4919 0.5509 0.3280 0.051 Uiso 1 1 calc R
C98 C 0.74856(15) 0.13296(15) -0.00720(13) 0.0354(6) Uani 1 1 d .
B2 B 0.73070(17) 0.27927(15) -0.07077(13) 0.0280(6) Uani 1 1 d .
C55 C 0.48823(15) 0.12961(13) 0.54654(11) 0.0293(5) Uani 1 1 d .
H77 H 0.4489 0.0921 0.5543 0.044 Uiso 1 1 calc R
H78 H 0.5087 0.1320 0.5863 0.044 Uiso 1 1 calc R
H79 H 0.5329 0.1144 0.5159 0.044 Uiso 1 1 calc R
C99 C 0.75995(15) 0.08002(14) 0.04564(15) 0.0389(6) Uani 1 1 d .
C120 C 0.27541(19) 0.57061(14) 0.38921(15) 0.0459(7) Uani 1 1 d .
H128 H 0.2199 0.5765 0.4045 0.055 Uiso 1 1 calc R
C116 C 0.37851(17) 0.56143(13) 0.30356(13) 0.0375(6) Uani 1 1 d .
H124 H 0.3941 0.5606 0.2598 0.045 Uiso 1 1 calc R
C126 C 0.77968(17) 0.55981(17) 0.10627(14) 0.0459(7) Uani 1 1 d .
H134 H 0.8130 0.5744 0.0680 0.055 Uiso 1 1 calc R
C118 C 0.4130(2) 0.55739(15) 0.40781(15) 0.0490(8) Uani 1 1 d .
H126 H 0.4523 0.5535 0.4360 0.059 Uiso 1 1 calc R
C123 C 0.68407(18) 0.51723(17) 0.21751(14) 0.0475(7) Uani 1 1 d .
H131 H 0.6510 0.5028 0.2560 0.057 Uiso 1 1 calc R
C119 C 0.3321(2) 0.56464(14) 0.43021(13) 0.0477(8) Uani 1 1 d .
H127 H 0.3157 0.5655 0.4739 0.057 Uiso 1 1 calc R
C122 C 0.67131(17) 0.49277(19) 0.16264(15) 0.0498(7) Uani 1 1 d .
H130 H 0.6296 0.4614 0.1636 0.060 Uiso 1 1 calc R
C124 C 0.74478(18) 0.56240(16) 0.21592(14) 0.0439(7) Uani 1 1 d .
H132 H 0.7540 0.5785 0.2536 0.053 Uiso 1 1 calc R
C125 C 0.79194(17) 0.58436(15) 0.16068(14) 0.0434(7) Uani 1 1 d .
H133 H 0.8330 0.6164 0.1597 0.052 Uiso 1 1 calc R
C131 C 0.3558(2) 0.55844(19) 0.60521(15) 0.0629(9) Uani 1 1 d .
H139 H 0.4109 0.5602 0.6088 0.075 Uiso 1 1 calc R
C121 C 0.71917(18) 0.51407(19) 0.10700(14) 0.0499(7) Uani 1 1 d .
H129 H 0.7107 0.4975 0.0694 0.060 Uiso 1 1 calc R
C127 C 0.2245(2) 0.6213(2) 0.59583(16) 0.0647(9) Uani 1 1 d .
H135 H 0.1888 0.6670 0.5933 0.078 Uiso 1 1 calc R
C132 C 0.3044(2) 0.62315(18) 0.60163(14) 0.0531(8) Uani 1 1 d .
H140 H 0.3237 0.6703 0.6031 0.064 Uiso 1 1 calc R
C129 C 0.2478(4) 0.4877(2) 0.59797(16) 0.0829(15) Uani 1 1 d .
H137 H 0.2283 0.4404 0.5970 0.099 Uiso 1 1 calc R
C130 C 0.3271(3) 0.4895(2) 0.60354(16) 0.0797(13) Uani 1 1 d .
H138 H 0.3626 0.4438 0.6063 0.096 Uiso 1 1 calc R
C128 C 0.1964(3) 0.5530(3) 0.59373(17) 0.0765(12) Uani 1 1 d .
H136 H 0.1414 0.5514 0.5894 0.092 Uiso 1 1 calc R
C134 C 0.51555(14) 0.97766(14) 0.06227(11) 0.0281(5) Uani 1 1 d .
H142 H 0.5264 0.9624 0.1049 0.034 Uiso 1 1 calc R
C133 C 0.46622(14) 0.93799(14) 0.03723(11) 0.0283(5) Uani 1 1 d .
H141 H 0.4429 0.8955 0.0628 0.034 Uiso 1 1 calc R
C135 C 0.54935(14) 1.04004(14) 0.02492(11) 0.0282(5) Uani 1 1 d .
H143 H 0.5832 1.0676 0.0421 0.034 Uiso 1 1 calc R
C24 C 0.22447(12) 0.42502(10) 0.18406(9) 0.0159(4) Uani 1 1 d .
H37 H 0.2831 0.4196 0.1864 0.019 Uiso 1 1 calc R
H38 H 0.2123 0.4680 0.1498 0.019 Uiso 1 1 calc R

loop_
_atom_site_aniso_label
_atom_site_aniso_U_11
_atom_site_aniso_U_22
_atom_site_aniso_U_33
_atom_site_aniso_U_23
_atom_site_aniso_U_13
_atom_site_aniso_U_12
S1 0.0169(2) 0.0114(2) 0.0171(2) -0.00516(18) -0.00435(19) 0.00006(18)
S2 0.0217(3) 0.0096(2) 0.0176(2) -0.00427(18) -0.0053(2) 0.00034(18)
S4 0.0163(2) 0.0089(2) 0.0207(3) -0.00372(18) -0.00562(19) -0.00035(18)
S3 0.0177(2) 0.0093(2) 0.0184(2) -0.00384(18) -0.00338(19) -0.00219(18)
Al1 0.0166(3) 0.0079(3) 0.0160(3) -0.0043(2) -0.0042(2) -0.0003(2)
Al2 0.0146(3) 0.0078(3) 0.0175(3) -0.0040(2) -0.0045(2) -0.0001(2)
F15 0.0270(7) 0.0165(6) 0.0234(6) -0.0018(5) -0.0040(5) -0.0061(5)
F1 0.0246(6) 0.0162(6) 0.0281(7) -0.0096(5) -0.0051(5) 0.0018(5)
F10 0.0247(6) 0.0126(6) 0.0272(7) -0.0013(5) 0.0028(5) -0.0010(5)
F8 0.0264(7) 0.0197(7) 0.0393(8) -0.0083(5) -0.0057(6) 0.0087(5)
F14 0.0300(7) 0.0168(6) 0.0473(8) -0.0097(6) -0.0077(6) -0.0076(5)
F5 0.0277(7) 0.0193(6) 0.0300(7) -0.0127(5) -0.0063(5) 0.0039(5)
F11 0.0427(8) 0.0245(7) 0.0248(7) 0.0053(5) -0.0092(6) -0.0049(6)
F3 0.0342(8) 0.0359(8) 0.0276(7) 0.0045(6) -0.0135(6) -0.0025(6)
F20 0.0459(8) 0.0277(7) 0.0291(7) -0.0024(6) -0.0105(6) -0.0124(6)
F4 0.0370(8) 0.0364(8) 0.0225(7) -0.0118(6) -0.0051(6) -0.0057(6)
F6 0.0252(7) 0.0178(7) 0.0550(9) 0.0069(6) 0.0058(6) -0.0012(5)
O1 0.0153(7) 0.0097(6) 0.0168(7) -0.0046(5) -0.0053(5) -0.0008(5)
F2 0.0292(7) 0.0170(6) 0.0394(8) -0.0016(5) -0.0095(6) 0.0051(5)
O3 0.0160(7) 0.0099(7) 0.0162(7) -0.0045(5) -0.0060(5) -0.0008(5)
O4 0.0160(7) 0.0097(7) 0.0212(7) -0.0045(5) -0.0029(6) 0.0003(5)
F9 0.0225(7) 0.0268(7) 0.0322(7) -0.0054(5) 0.0057(5) 0.0018(5)
F13 0.0397(8) 0.0352(8) 0.0491(9) -0.0264(7) -0.0222(7) 0.0005(6)
O2 0.0184(7) 0.0083(7) 0.0192(7) -0.0054(5) -0.0049(6) 0.0010(5)
F26 0.0505(9) 0.0387(8) 0.0295(8) 0.0053(6) -0.0128(7) -0.0164(7)
F21 0.0426(9) 0.0306(8) 0.0406(8) -0.0037(6) -0.0099(7) -0.0049(6)
F25 0.0398(8) 0.0277(7) 0.0359(8) -0.0060(6) -0.0111(6) -0.0124(6)
F7 0.0365(8) 0.0132(7) 0.0648(10) 0.0049(6) -0.0008(7) 0.0021(6)
F12 0.0573(10) 0.0433(9) 0.0244(7) -0.0095(6) -0.0178(7) 0.0046(7)
F19 0.0442(9) 0.0584(10) 0.0312(8) 0.0076(7) -0.0078(7) -0.0120(8)
F30 0.0314(8) 0.0286(8) 0.0586(10) 0.0113(7) -0.0079(7) -0.0092(6)
F28 0.0488(10) 0.0343(9) 0.0645(11) -0.0070(7) -0.0272(8) 0.0026(7)
F29 0.0328(8) 0.0393(9) 0.0679(11) 0.0010(8) -0.0065(8) -0.0057(7)
F24 0.0557(10) 0.0295(8) 0.0597(10) -0.0023(7) -0.0211(8) -0.0222(7)
F22 0.0343(9) 0.0448(10) 0.0568(10) 0.0133(7) -0.0079(7) -0.0033(7)
F16 0.0567(10) 0.0332(9) 0.0671(11) -0.0220(8) -0.0112(9) -0.0083(7)
C30 0.0156(10) 0.0091(9) 0.0207(10) -0.0059(7) -0.0046(8) -0.0020(7)
F27 0.0690(11) 0.0342(9) 0.0466(9) 0.0113(7) -0.0286(8) -0.0048(8)
F18 0.0318(8) 0.0489(10) 0.0653(11) 0.0298(8) -0.0031(8) 0.0040(7)
C10 0.0206(10) 0.0052(9) 0.0179(10) -0.0033(7) -0.0051(8) -0.0003(7)
F17 0.0457(10) 0.0215(8) 0.1030(15) -0.0017(8) -0.0054(9) 0.0010(7)
C9 0.0184(10) 0.0092(9) 0.0199(10) -0.0034(7) -0.0041(8) -0.0021(7)
C15 0.0170(10) 0.0083(9) 0.0186(10) -0.0064(7) -0.0068(8) 0.0002(7)
C1 0.0181(10) 0.0130(10) 0.0223(11) -0.0052(8) -0.0089(8) 0.0029(8)
F23 0.0376(9) 0.0479(10) 0.0767(12) 0.0123(8) -0.0204(8) -0.0252(8)
C49 0.0188(10) 0.0129(10) 0.0173(10) -0.0032(8) -0.0030(8) -0.0003(8)
C62 0.0202(11) 0.0147(10) 0.0185(10) -0.0074(8) -0.0048(8) 0.0010(8)
C76 0.0214(11) 0.0167(10) 0.0234(11) -0.0074(8) -0.0053(9) -0.0032(8)
C64 0.0206(10) 0.0129(10) 0.0196(10) -0.0068(8) -0.0034(8) -0.0019(8)
C41 0.0224(11) 0.0110(10) 0.0252(11) -0.0022(8) -0.0089(9) -0.0042(8)
C28 0.0193(10) 0.0138(10) 0.0194(10) -0.0085(8) -0.0024(8) -0.0014(8)
C46 0.0274(12) 0.0121(10) 0.0240(11) -0.0061(8) 0.0014(9) -0.0050(8)
C87 0.0231(11) 0.0167(11) 0.0273(12) -0.0087(9) -0.0084(9) 0.0063(8)
C66 0.0169(10) 0.0172(10) 0.0184(10) -0.0036(8) -0.0041(8) 0.0014(8)
C29 0.0182(10) 0.0113(10) 0.0191(10) -0.0046(8) -0.0047(8) -0.0035(8)
C50 0.0160(10) 0.0133(10) 0.0205(10) -0.0056(8) -0.0056(8) 0.0015(8)
C59 0.0202(11) 0.0211(11) 0.0239(11) -0.0016(9) -0.0023(9) -0.0056(9)
C52 0.0167(10) 0.0111(9) 0.0190(10) -0.0046(8) -0.0035(8) 0.0001(7)
C60 0.0289(12) 0.0119(10) 0.0233(11) -0.0018(8) -0.0054(9) -0.0042(8)
C25 0.0177(10) 0.0104(9) 0.0199(10) -0.0051(8) -0.0037(8) -0.0039(8)
C58 0.0209(11) 0.0123(10) 0.0191(10) -0.0027(8) -0.0046(8) -0.0028(8)
C61 0.0208(11) 0.0169(10) 0.0177(10) -0.0022(8) -0.0021(8) -0.0042(8)
C48 0.0143(10) 0.0094(9) 0.0214(10) -0.0069(8) -0.0033(8) -0.0005(7)
C67 0.0177(10) 0.0142(10) 0.0150(10) -0.0034(8) -0.0022(8) -0.0016(8)
C53 0.0164(10) 0.0103(9) 0.0175(10) -0.0069(7) -0.0061(8) 0.0012(7)
C89 0.0232(11) 0.0108(10) 0.0195(10) -0.0029(8) -0.0066(8) -0.0022(8)
C13 0.0237(11) 0.0124(10) 0.0162(10) -0.0053(8) -0.0047(8) -0.0003(8)
C84 0.0197(11) 0.0139(10) 0.0205(10) -0.0052(8) -0.0059(8) -0.0010(8)
C90 0.0157(10) 0.0141(10) 0.0222(11) -0.0058(8) -0.0022(8) 0.0021(8)
C27 0.0177(10) 0.0099(9) 0.0225(11) -0.0057(8) -0.0052(8) -0.0011(8)
C51 0.0154(10) 0.0134(10) 0.0230(11) -0.0064(8) -0.0047(8) -0.0019(8)
C63 0.0163(10) 0.0143(10) 0.0156(10) -0.0047(8) -0.0013(8) -0.0013(8)
C80 0.0195(11) 0.0139(10) 0.0292(12) 0.0009(8) -0.0041(9) -0.0020(8)
C68 0.0178(10) 0.0101(9) 0.0155(10) -0.0029(7) -0.0010(8) -0.0001(7)
C86 0.0289(12) 0.0104(10) 0.0370(13) -0.0005(9) -0.0076(10) -0.0009(9)
C8 0.0221(11) 0.0205(11) 0.0298(12) -0.0092(9) -0.0060(9) 0.0031(9)
C73 0.0160(10) 0.0137(10) 0.0237(11) -0.0051(8) -0.0049(8) -0.0003(8)
C20 0.0210(11) 0.0164(10) 0.0174(10) -0.0043(8) -0.0024(8) -0.0027(8)
C31 0.0225(11) 0.0117(10) 0.0249(11) -0.0048(8) -0.0056(9) 0.0017(8)
C11 0.0162(10) 0.0093(9) 0.0235(11) -0.0043(8) -0.0038(8) -0.0026(7)
C94 0.0177(11) 0.0121(10) 0.0364(13) -0.0083(9) -0.0051(9) 0.0007(8)
C26 0.0223(11) 0.0103(10) 0.0187(10) -0.0010(8) -0.0072(8) -0.0029(8)
C44 0.0264(11) 0.0113(10) 0.0289(12) -0.0007(8) -0.0114(9) -0.0003(8)
C37 0.0267(12) 0.0175(11) 0.0225(11) -0.0053(8) -0.0094(9) 0.0003(9)
C3 0.0325(12) 0.0176(11) 0.0221(11) -0.0030(8) -0.0107(9) -0.0023(9)
C21 0.0261(12) 0.0195(11) 0.0256(12) -0.0065(9) 0.0017(9) -0.0002(9)
C54 0.0224(11) 0.0236(11) 0.0195(11) -0.0061(8) -0.0055(9) -0.0068(9)
C23 0.0252(11) 0.0187(11) 0.0184(11) -0.0034(8) -0.0032(9) -0.0034(8)
C88 0.0187(11) 0.0206(11) 0.0218(11) -0.0061(8) -0.0026(9) -0.0029(8)
C45 0.0320(12) 0.0141(11) 0.0251(11) -0.0028(8) -0.0089(9) -0.0038(9)
C74 0.0196(11) 0.0185(11) 0.0244(11) -0.0036(8) -0.0024(9) -0.0036(8)
C40 0.0176(10) 0.0089(9) 0.0210(10) -0.0028(8) -0.0055(8) -0.0007(7)
C83 0.0213(11) 0.0126(10) 0.0262(11) -0.0064(8) -0.0050(9) -0.0030(8)
C85 0.0185(11) 0.0166(11) 0.0305(12) -0.0017(9) -0.0015(9) -0.0039(8)
C107 0.0467(16) 0.0253(13) 0.0324(13) 0.0058(10) -0.0160(12) -0.0180(11)
C95 0.0187(10) 0.0159(10) 0.0209(11) -0.0062(8) -0.0044(8) 0.0017(8)
C39 0.0161(10) 0.0098(9) 0.0243(11) -0.0044(8) -0.0028(8) -0.0033(7)
C79 0.0196(11) 0.0164(10) 0.0229(11) -0.0075(8) -0.0020(8) -0.0047(8)
C2 0.0185(10) 0.0133(10) 0.0264(11) -0.0046(8) -0.0095(9) 0.0036(8)
C43 0.0200(11) 0.0111(10) 0.0327(12) -0.0030(8) -0.0056(9) 0.0008(8)
C17 0.0283(12) 0.0253(12) 0.0249(12) -0.0082(9) -0.0118(9) -0.0056(9)
C77 0.0223(11) 0.0159(11) 0.0266(12) -0.0038(8) -0.0024(9) -0.0015(8)
C42 0.0284(12) 0.0108(10) 0.0272(11) -0.0058(8) -0.0069(9) -0.0019(8)
C65 0.0207(11) 0.0137(10) 0.0186(10) -0.0048(8) -0.0022(8) 0.0003(8)
C6 0.0243(12) 0.0240(12) 0.0520(16) -0.0073(11) -0.0121(11) 0.0008(9)
C108 0.0330(13) 0.0296(13) 0.0231(12) 0.0034(9) -0.0110(10) -0.0104(10)
C12 0.0221(11) 0.0094(9) 0.0199(10) -0.0044(8) -0.0054(8) -0.0025(8)
C7 0.0235(12) 0.0172(11) 0.0404(14) -0.0092(9) -0.0065(10) 0.0036(9)
C14 0.0194(10) 0.0088(9) 0.0194(10) -0.0025(7) -0.0046(8) 0.0010(7)
C75 0.0213(11) 0.0185(11) 0.0323(12) -0.0066(9) -0.0107(9) -0.0004(8)
C93 0.0222(11) 0.0241(12) 0.0361(13) -0.0198(10) -0.0127(10) 0.0044(9)
C92 0.0310(12) 0.0290(13) 0.0208(11) -0.0086(9) -0.0095(9) 0.0067(10)
C91 0.0199(11) 0.0195(11) 0.0253(11) -0.0015(9) -0.0038(9) 0.0000(8)
C70 0.0378(14) 0.0145(11) 0.0474(15) -0.0152(10) -0.0167(12) 0.0067(9)
C81 0.0234(11) 0.0241(12) 0.0220(11) 0.0030(9) -0.0084(9) -0.0066(9)
C47 0.0192(10) 0.0123(10) 0.0182(10) -0.0059(8) -0.0039(8) -0.0023(8)
C38 0.0349(13) 0.0215(12) 0.0185(11) -0.0039(9) -0.0040(9) 0.0053(9)
C71 0.0348(13) 0.0249(12) 0.0263(12) -0.0094(9) -0.0051(10) 0.0111(10)
C82 0.0250(11) 0.0251(12) 0.0201(11) -0.0075(9) -0.0018(9) -0.0082(9)
C35 0.0257(11) 0.0122(10) 0.0188(10) -0.0061(8) -0.0029(9) -0.0006(8)
C109 0.0352(13) 0.0232(12) 0.0332(13) -0.0040(10) -0.0169(11) -0.0113(10)
C22 0.0207(11) 0.0264(12) 0.0187(11) -0.0011(9) -0.0012(9) -0.0061(9)
C16 0.0228(11) 0.0202(11) 0.0236(11) -0.0078(8) -0.0079(9) -0.0062(9)
C101 0.0222(12) 0.0455(16) 0.0300(13) 0.0056(11) -0.0033(10) -0.0099(11)
C78 0.0154(10) 0.0136(10) 0.0241(11) -0.0029(8) -0.0019(8) -0.0045(8)
C114 0.0351(14) 0.0208(12) 0.0403(14) 0.0028(10) -0.0164(11) -0.0112(10)
C32 0.0262(12) 0.0192(11) 0.0326(13) -0.0099(9) -0.0099(10) 0.0057(9)
C69 0.0269(12) 0.0141(10) 0.0254(11) -0.0083(8) -0.0078(9) 0.0043(8)
C102 0.0252(12) 0.0224(12) 0.0377(14) 0.0024(10) -0.0060(10) -0.0079(9)
C100 0.0169(12) 0.0335(15) 0.0551(18) 0.0217(12) -0.0025(11) -0.0024(10)
C36 0.0316(12) 0.0160(11) 0.0192(11) -0.0014(8) -0.0048(9) -0.0038(9)
C104 0.0406(14) 0.0268(13) 0.0238(12) 0.0040(9) -0.0110(10) -0.0098(11)
C105 0.0321(14) 0.0378(15) 0.0313(13) 0.0116(11) -0.0092(11) -0.0073(11)
C19 0.0214(12) 0.0389(14) 0.0328(13) -0.0145(11) -0.0100(10) 0.0001(10)
C110 0.0404(14) 0.0304(13) 0.0307(13) -0.0023(10) -0.0170(11) -0.0145(11)
C97 0.0224(12) 0.0243(12) 0.0375(13) -0.0018(10) -0.0063(10) -0.0095(9)
C4 0.0395(14) 0.0204(12) 0.0327(13) -0.0038(9) -0.0199(11) -0.0014(10)
C72 0.0343(13) 0.0134(11) 0.0265(12) -0.0060(9) -0.0058(10) 0.0056(9)
C18 0.0468(15) 0.0318(14) 0.0275(13) -0.0056(10) -0.0093(11) -0.0220(12)
C113 0.0320(14) 0.0310(14) 0.0476(16) -0.0021(11) -0.0106(12) -0.0146(11)
C103 0.0355(13) 0.0274(12) 0.0199(11) 0.0034(9) -0.0112(10) -0.0133(10)
C96 0.0442(16) 0.0428(16) 0.0420(15) -0.0150(12) -0.0190(12) -0.0102(12)
C34 0.0264(12) 0.0141(10) 0.0292(12) -0.0088(9) -0.0040(9) 0.0059(8)
C57 0.0358(13) 0.0310(13) 0.0258(12) -0.0060(10) -0.0136(10) -0.0127(10)
C112 0.0420(15) 0.0258(13) 0.0505(16) -0.0086(11) -0.0273(13) -0.0019(11)
C56 0.0316(13) 0.0491(16) 0.0251(12) -0.0166(11) -0.0085(10) -0.0051(11)
C115 0.0512(17) 0.0150(12) 0.0594(18) -0.0096(11) -0.0203(14) -0.0064(11)
B1 0.0216(12) 0.0114(11) 0.0205(12) -0.0044(9) -0.0025(10) -0.0010(9)
C106 0.0358(15) 0.0354(15) 0.0395(15) 0.0134(11) -0.0159(12) -0.0183(12)
C111 0.0497(16) 0.0266(13) 0.0356(14) 0.0042(10) -0.0257(12) -0.0116(12)
C5 0.0293(13) 0.0220(12) 0.0472(15) -0.0084(10) -0.0235(11) 0.0004(9)
C33 0.0344(13) 0.0120(10) 0.0282(12) -0.0049(9) -0.0034(10) 0.0011(9)
C117 0.0428(16) 0.0185(13) 0.068(2) -0.0102(12) -0.0115(14) 0.0050(11)
C98 0.0233(12) 0.0330(14) 0.0512(16) -0.0070(12) -0.0043(11) -0.0076(10)
B2 0.0322(15) 0.0253(14) 0.0306(14) -0.0044(11) -0.0112(12) -0.0108(11)
C55 0.0315(13) 0.0291(13) 0.0283(12) 0.0018(10) -0.0154(10) -0.0039(10)
C99 0.0233(13) 0.0206(13) 0.068(2) 0.0001(12) -0.0004(12) 0.0005(10)
C120 0.0543(18) 0.0203(13) 0.064(2) -0.0099(12) 0.0020(15) -0.0142(12)
C116 0.0584(18) 0.0157(12) 0.0419(15) -0.0097(10) -0.0126(13) -0.0026(11)
C126 0.0397(16) 0.0528(18) 0.0411(16) -0.0021(13) -0.0099(13) 0.0080(13)
C118 0.074(2) 0.0201(13) 0.0591(19) -0.0052(12) -0.0381(17) 0.0018(13)
C123 0.0449(17) 0.0484(18) 0.0431(16) -0.0064(13) -0.0029(13) 0.0138(13)
C119 0.086(2) 0.0195(13) 0.0376(15) -0.0020(11) -0.0051(15) -0.0123(14)
C122 0.0315(15) 0.062(2) 0.0575(19) -0.0108(15) -0.0132(14) 0.0001(13)
C124 0.0491(17) 0.0361(15) 0.0487(17) -0.0193(13) -0.0144(14) 0.0146(13)
C125 0.0443(16) 0.0286(14) 0.0577(18) -0.0136(12) -0.0112(14) 0.0099(12)
C131 0.083(3) 0.052(2) 0.057(2) -0.0036(15) -0.0318(18) -0.0012(18)
C121 0.0392(16) 0.072(2) 0.0422(17) -0.0165(15) -0.0152(13) 0.0029(15)
C127 0.065(2) 0.066(2) 0.061(2) -0.0159(17) 0.0054(18) -0.0050(18)
C132 0.074(2) 0.0383(17) 0.0496(18) -0.0073(13) -0.0081(16) -0.0141(15)
C129 0.159(5) 0.058(3) 0.041(2) 0.0035(16) -0.014(2) -0.061(3)
C130 0.157(4) 0.0343(19) 0.048(2) 0.0013(14) -0.039(2) 0.008(2)
C128 0.081(3) 0.095(3) 0.059(2) -0.013(2) 0.006(2) -0.048(3)
C134 0.0258(12) 0.0367(14) 0.0204(11) -0.0071(10) -0.0017(9) 0.0044(10)
C133 0.0267(12) 0.0290(13) 0.0271(12) -0.0060(9) 0.0014(10) 0.0019(9)
C135 0.0224(12) 0.0351(13) 0.0285(12) -0.0124(10) -0.0017(10) 0.0001(10)
C24 0.0220(10) 0.0079(9) 0.0189(10) -0.0030(7) -0.0055(8) -0.0019(8)

loop_
_atom_type_symbol
_atom_type_description
_atom_type_scat_dispersion_real
_atom_type_scat_dispersion_imag
_atom_type_scat_source
C C 0.0033 0.0016 'International Tables Vol C Tables 4.2.6.8 and 6.1.1.4'
H H 0.0000 0.0000 'International Tables Vol C Tables 4.2.6.8 and 6.1.1.4'
B B 0.0013 0.0007 'International Tables Vol C Tables 4.2.6.8 and 6.1.1.4'
O O 0.0106 0.0060 'International Tables Vol C Tables 4.2.6.8 and 6.1.1.4'
F F 0.0171 0.0103 'International Tables Vol C Tables 4.2.6.8 and 6.1.1.4'
Al Al 0.0645 0.0514 'International Tables Vol C Tables 4.2.6.8 and 6.1.1.4'
S S 0.1246 0.1234 'International Tables Vol C Tables 4.2.6.8 and 6.1.1.4'

loop_
_geom_angle_atom_site_label_1
_geom_angle_atom_site_label_2
_geom_angle_atom_site_label_3
_geom_angle
_geom_angle_site_symmetry_1
_geom_angle_site_symmetry_3
C9 S1 C1 102.19(9) . .
C9 S1 Al1 99.91(7) . .
C1 S1 Al1 106.01(7) . .
C24 S2 C2 102.55(9) . .
C24 S2 Al1 96.52(7) . .
C2 S2 Al1 106.20(7) . .
C40 S4 C62 102.38(9) . .
C40 S4 Al2 101.52(6) . .
C62 S4 Al2 94.00(7) . .
C47 S3 C39 106.39(9) . .
C47 S3 Al2 98.66(7) . .
C39 S3 Al2 103.26(7) . .
O2 Al1 O3 96.25(6) . .
O2 Al1 O1 168.98(7) . .
O3 Al1 O1 74.95(6) . .
O2 Al1 S1 97.57(5) . .
O3 Al1 S1 115.80(5) . .
O1 Al1 S1 92.32(5) . .
O2 Al1 S2 95.55(5) . .
O3 Al1 S2 150.27(5) . .
O1 Al1 S2 89.38(5) . .
S1 Al1 S2 89.45(3) . .
O2 Al1 Al2 134.20(5) . .
O3 Al1 Al2 38.05(4) . .
O1 Al1 Al2 37.81(4) . .
S1 Al1 Al2 101.44(2) . .
S2 Al1 Al2 125.66(3) . .
O4 Al2 O1 116.83(7) . .
O4 Al2 O3 113.65(6) . .
O1 Al2 O3 75.72(6) . .
O4 Al2 S3 102.75(5) . .
O1 Al2 S3 140.42(5) . .
O3 Al2 S3 88.40(5) . .
O4 Al2 S4 97.47(5) . .
O1 Al2 S4 91.72(4) . .
O3 Al2 S4 148.85(5) . .
S3 Al2 S4 83.48(2) . .
O4 Al2 Al1 129.04(5) . .
O1 Al2 Al1 39.06(4) . .
O3 Al2 Al1 37.57(4) . .
S3 Al2 Al1 113.10(3) . .
S4 Al2 Al1 120.82(3) . .
C15 O1 Al2 127.87(11) . .
C15 O1 Al1 123.65(11) . .
Al2 O1 Al1 103.13(6) . .
C53 O3 Al1 126.73(11) . .
C53 O3 Al2 128.21(11) . .
Al1 O3 Al2 104.38(6) . .
C68 O4 Al2 129.98(12) . .
C30 O2 Al1 129.57(12) . .
O2 C30 C29 122.17(17) . .
O2 C30 C25 117.95(17) . .
C29 C30 C25 119.88(17) . .
C11 C10 C15 120.34(18) . .
C11 C10 C9 118.83(17) . .
C15 C10 C9 120.83(17) . .
C10 C9 S1 114.44(13) . .
C14 C15 C10 121.54(17) . .
C14 C15 O1 123.77(17) . .
C10 C15 O1 114.67(16) . .
C8 C1 C2 112.21(17) . .
C8 C1 S1 106.19(14) . .
C2 C1 S1 119.36(14) . .
C48 C49 C50 120.87(18) . .
C63 C62 S4 113.98(13) . .
C65 C64 C63 121.73(18) . .
C42 C41 C40 112.53(17) . .
C27 C28 C29 124.61(18) . .
C39 C46 C45 118.82(18) . .
F8 C87 C86 120.98(19) . .
F8 C87 C88 120.13(19) . .
C86 C87 C88 118.89(19) . .
C67 C66 C65 124.57(19) . .
C28 C29 C30 116.76(18) . .
C28 C29 C35 120.09(17) . .
C30 C29 C35 123.12(17) . .
C51 C50 C49 117.04(18) . .
C51 C50 C54 123.84(17) . .
C49 C50 C54 119.12(18) . .
C53 C52 C51 115.19(17) . .
C53 C52 C58 129.00(17) . .
C51 C52 C58 115.78(16) . .
C26 C25 C30 120.48(18) . .
C26 C25 C24 119.60(17) . .
C30 C25 C24 119.92(17) . .
C60 C58 C61 108.40(16) . .
C60 C58 C59 108.98(16) . .
C61 C58 C59 106.18(16) . .
C60 C58 C52 108.76(16) . .
C61 C58 C52 114.95(16) . .
C59 C58 C52 109.42(16) . .
C49 C48 C53 120.23(17) . .
C49 C48 C47 119.08(17) . .
C53 C48 C47 120.62(17) . .
C66 C67 C68 116.98(17) . .
C66 C67 C73 120.81(17) . .
C68 C67 C73 122.04(17) . .
C48 C53 C52 121.68(17) . .
C48 C53 O3 115.05(16) . .
C52 C53 O3 123.27(17) . .
F10 C89 C88 115.31(18) . .
F10 C89 C84 118.41(17) . .
C88 C89 C84 126.25(19) . .
C12 C13 C14 125.03(18) . .
C89 C84 C85 112.18(18) . .
C89 C84 B1 120.27(17) . .
C85 C84 B1 127.49(18) . .
C91 C90 C95 113.44(18) . .
C91 C90 B1 119.73(18) . .
C95 C90 B1 126.81(18) . .
C26 C27 C28 116.41(18) . .
C26 C27 C31 120.97(17) . .
C28 C27 C31 122.62(17) . .
C50 C51 C52 124.94(18) . .
C64 C63 C68 120.43(18) . .
C64 C63 C62 118.18(17) . .
C68 C63 C62 121.35(17) . .
F2 C80 C81 119.68(19) . .
F2 C80 C79 120.96(19) . .
C81 C80 C79 119.4(2) . .
O4 C68 C63 119.19(17) . .
O4 C68 C67 121.09(16) . .
C63 C68 C67 119.67(17) . .
F7 C86 C87 119.84(19) . .
F7 C86 C85 120.2(2) . .
C87 C86 C85 119.97(19) . .
C7 C8 C1 114.19(18) . .
C67 C73 C75 112.06(16) . .
C67 C73 C74 108.16(16) . .
C75 C73 C74 107.73(17) . .
C67 C73 C76 110.74(16) . .
C75 C73 C76 107.11(16) . .
C74 C73 C76 111.03(17) . .
C22 C20 C23 107.79(16) . .
C22 C20 C14 115.43(16) . .
C23 C20 C14 108.65(16) . .
C22 C20 C21 107.24(17) . .
C23 C20 C21 107.97(17) . .
C14 C20 C21 109.51(16) . .
C34 C31 C27 112.31(16) . .
C34 C31 C32 108.16(18) . .
C27 C31 C32 109.07(16) . .
C34 C31 C33 108.65(17) . .
C27 C31 C33 109.22(17) . .
C32 C31 C33 109.40(18) . .
C10 C11 C12 120.39(18) . .
F14 C94 C93 120.04(18) . .
F14 C94 C95 120.18(19) . .
C93 C94 C95 119.8(2) . .
C25 C26 C27 121.78(18) . .
C43 C44 C45 116.77(17) . .
C2 C3 C4 116.71(18) . .
C55 C54 C50 108.60(17) . .
C55 C54 C57 108.66(18) . .
C50 C54 C57 112.31(17) . .
C55 C54 C56 109.26(19) . .
C50 C54 C56 109.61(17) . .
C57 C54 C56 108.37(18) . .
F9 C88 C87 120.26(18) . .
F9 C88 C89 121.22(18) . .
C87 C88 C89 118.52(19) . .
C46 C45 C44 118.73(18) . .
C41 C40 C39 114.37(16) . .
C41 C40 S4 111.64(14) . .
C39 C40 S4 106.34(13) . .
F5 C83 C78 121.04(18) . .
F5 C83 C82 114.20(17) . .
C78 C83 C82 124.76(19) . .
F6 C85 C84 121.43(18) . .
F6 C85 C86 114.42(18) . .
C84 C85 C86 124.1(2) . .
F24 C107 C106 120.0(2) . .
F24 C107 C108 120.3(2) . .
C106 C107 C108 119.7(2) . .
F15 C95 C94 114.84(18) . .
F15 C95 C90 121.58(17) . .
C94 C95 C90 123.58(19) . .
C46 C39 C40 116.81(16) . .
C46 C39 S3 110.50(14) . .
C40 C39 S3 104.01(13) . .
F1 C79 C80 115.29(18) . .
F1 C79 C78 119.70(18) . .
C80 C79 C78 125.01(19) . .
C3 C2 C1 112.09(16) . .
C3 C2 S2 106.86(14) . .
C1 C2 S2 118.09(14) . .
C42 C43 C44 115.43(18) . .
C43 C42 C41 115.85(17) . .
C64 C65 C66 116.57(18) . .
C64 C65 C69 123.14(18) . .
C66 C65 C69 120.20(18) . .
C7 C6 C5 118.1(2) . .
F25 C108 C107 114.2(2) . .
F25 C108 C103 121.5(2) . .
C107 C108 C103 124.3(2) . .
C13 C12 C11 117.51(18) . .
C13 C12 C16 122.25(18) . .
C11 C12 C16 120.21(18) . .
C6 C7 C8 116.97(18) . .
C15 C14 C13 115.06(18) . .
C15 C14 C20 129.95(17) . .
C13 C14 C20 114.98(17) . .
F13 C93 C94 120.1(2) . .
F13 C93 C92 120.4(2) . .
C94 C93 C92 119.54(19) . .
F12 C92 C93 120.3(2) . .
F12 C92 C91 121.0(2) . .
C93 C92 C91 118.8(2) . .
F11 C91 C92 115.33(19) . .
F11 C91 C90 119.87(18) . .
C92 C91 C90 124.8(2) . .
F3 C81 C82 120.7(2) . .
F3 C81 C80 120.7(2) . .
C82 C81 C80 118.64(19) . .
C48 C47 S3 104.91(13) . .
F4 C82 C81 119.87(19) . .
F4 C82 C83 120.31(19) . .
C81 C82 C83 119.82(19) . .
C37 C35 C36 109.94(17) . .
C37 C35 C38 107.63(17) . .
C36 C35 C38 106.95(17) . .
C37 C35 C29 109.35(16) . .
C36 C35 C29 110.49(16) . .
C38 C35 C29 112.40(17) . .
C114 C109 C110 112.7(2) . .
C114 C109 B2 127.4(2) . .
C110 C109 B2 119.8(2) . .
C17 C16 C18 109.50(17) . .
C17 C16 C12 112.36(17) . .
C18 C16 C12 108.89(17) . .
C17 C16 C19 107.82(18) . .
C18 C16 C19 109.32(19) . .
C12 C16 C19 108.91(16) . .
F19 C101 C100 120.2(2) . .
F19 C101 C102 120.9(2) . .
C100 C101 C102 118.9(2) . .
C83 C78 C79 112.40(18) . .
C83 C78 B1 127.06(18) . .
C79 C78 B1 120.10(17) . .
F30 C114 C113 114.5(2) . .
F30 C114 C109 120.8(2) . .
C113 C114 C109 124.6(2) . .
C72 C69 C71 110.07(18) . .
C72 C69 C70 108.11(18) . .
C71 C69 C70 108.10(18) . .
C72 C69 C65 110.24(16) . .
C71 C69 C65 108.36(17) . .
C70 C69 C65 111.93(17) . .
F20 C102 C101 116.0(2) . .
F20 C102 C97 119.4(2) . .
C101 C102 C97 124.5(2) . .
F18 C100 C99 121.0(2) . .
F18 C100 C101 119.7(3) . .
C99 C100 C101 119.3(2) . .
F21 C104 C105 115.1(2) . .
F21 C104 C103 120.1(2) . .
C105 C104 C103 124.8(2) . .
F22 C105 C106 119.5(2) . .
F22 C105 C104 120.9(2) . .
C106 C105 C104 119.6(2) . .
F26 C110 C111 115.6(2) . .
F26 C110 C109 119.8(2) . .
C111 C110 C109 124.5(2) . .
C102 C97 C98 113.5(2) . .
C102 C97 B2 120.2(2) . .
C98 C97 B2 126.2(2) . .
C3 C4 C5 117.27(18) . .
F29 C113 C112 119.6(2) . .
F29 C113 C114 120.9(2) . .
C112 C113 C114 119.5(2) . .
C104 C103 C108 112.8(2) . .
C104 C103 B2 120.4(2) . .
C108 C103 B2 126.7(2) . .
F28 C112 C111 121.5(2) . .
F28 C112 C113 120.0(3) . .
C111 C112 C113 118.5(2) . .
C120 C115 C116 120.3(3) . .
C77 B1 C84 114.65(16) . .
C77 B1 C78 103.28(16) . .
C84 B1 C78 112.03(16) . .
C77 B1 C90 111.41(16) . .
C84 B1 C90 103.82(16) . .
C78 B1 C90 111.92(16) . .
F23 C106 C107 120.3(2) . .
F23 C106 C105 120.9(3) . .
C107 C106 C105 118.8(2) . .
F27 C111 C112 119.5(2) . .
F27 C111 C110 120.4(2) . .
C112 C111 C110 120.1(2) . .
C6 C5 C4 115.54(19) . .
C116 C117 C118 119.4(3) . .
F16 C98 C99 114.9(2) . .
F16 C98 C97 121.4(2) . .
C99 C98 C97 123.7(2) . .
C96 B2 C109 105.28(19) . .
C96 B2 C97 114.4(2) . .
C109 B2 C97 111.9(2) . .
C96 B2 C103 110.7(2) . .
C109 B2 C103 112.04(19) . .
C97 B2 C103 102.63(18) . .
F17 C99 C98 120.6(3) . .
F17 C99 C100 119.2(2) . .
C98 C99 C100 120.1(2) . .
C115 C120 C119 120.4(3) . .
C115 C116 C117 120.2(3) . .
C125 C126 C121 120.5(3) . .
C119 C118 C117 119.7(3) . .
C124 C123 C122 119.8(3) . .
C120 C119 C118 119.9(3) . .
C121 C122 C123 119.9(3) . .
C125 C124 C123 120.6(3) . .
C124 C125 C126 119.7(3) . .
C132 C131 C130 119.4(4) . .
C122 C121 C126 119.5(3) . .
C128 C127 C132 119.7(4) . .
C131 C132 C127 120.7(3) . .
C128 C129 C130 120.6(3) . .
C129 C130 C131 119.9(4) . .
C129 C128 C127 119.7(4) . .
C133 C134 C135 119.8(2) . .
C134 C133 C135 120.2(2) . 2_675
C133 C135 C134 120.0(2) 2_675 .
C25 C24 S2 113.06(13) . .

loop_
_geom_bond_atom_site_label_1
_geom_bond_atom_site_label_2
_geom_bond_distance
_geom_bond_site_symmetry_2
S1 C9 1.8243(19) .
S1 C1 1.849(2) .
S1 Al1 2.3615(8) .
S2 C24 1.8399(18) .
S2 C2 1.848(2) .
S2 Al1 2.3778(8) .
S4 C40 1.828(2) .
S4 C62 1.841(2) .
S4 Al2 2.4415(7) .
S3 C47 1.8273(19) .
S3 C39 1.8414(19) .
S3 Al2 2.4236(8) .
Al1 O2 1.7396(13) .
Al1 O3 1.8524(14) .
Al1 O1 1.9040(13) .
Al1 Al2 2.9425(8) .
Al2 O4 1.7151(14) .
Al2 O1 1.8522(14) .
Al2 O3 1.8721(13) .
F15 C95 1.348(2) .
F1 C79 1.353(2) .
F10 C89 1.365(2) .
F8 C87 1.346(2) .
F14 C94 1.351(2) .
F5 C83 1.362(2) .
F11 C91 1.352(2) .
F3 C81 1.350(2) .
F20 C102 1.358(3) .
F4 C82 1.355(2) .
F6 C85 1.353(2) .
O1 C15 1.422(2) .
F2 C80 1.345(2) .
O3 C53 1.420(2) .
O4 C68 1.372(2) .
F9 C88 1.343(2) .
F13 C93 1.351(2) .
O2 C30 1.375(2) .
F26 C110 1.357(3) .
F21 C104 1.350(3) .
F25 C108 1.356(3) .
F7 C86 1.344(2) .
F12 C92 1.340(3) .
F19 C101 1.345(3) .
F30 C114 1.359(3) .
F28 C112 1.341(3) .
F29 C113 1.348(3) .
F24 C107 1.348(3) .
F22 C105 1.349(3) .
F16 C98 1.347(3) .
C30 C29 1.409(3) .
C30 C25 1.409(3) .
F27 C111 1.357(3) .
F18 C100 1.349(3) .
C10 C11 1.384(3) .
C10 C15 1.406(3) .
C10 C9 1.499(3) .
F17 C99 1.351(3) .
C15 C14 1.393(3) .
C1 C8 1.541(3) .
C1 C2 1.558(3) .
F23 C106 1.345(3) .
C49 C48 1.383(3) .
C49 C50 1.393(3) .
C62 C63 1.491(3) .
C76 C73 1.541(3) .
C64 C65 1.384(3) .
C64 C63 1.395(3) .
C41 C42 1.532(3) .
C41 C40 1.542(3) .
C28 C27 1.396(3) .
C28 C29 1.402(3) .
C46 C39 1.529(3) .
C46 C45 1.532(3) .
C87 C86 1.368(3) .
C87 C88 1.376(3) .
C66 C67 1.393(3) .
C66 C65 1.402(3) .
C29 C35 1.539(3) .
C50 C51 1.385(3) .
C50 C54 1.534(3) .
C59 C58 1.546(3) .
C52 C53 1.400(3) .
C52 C51 1.409(3) .
C52 C58 1.550(3) .
C60 C58 1.534(3) .
C25 C26 1.384(3) .
C25 C24 1.494(3) .
C58 C61 1.535(3) .
C48 C53 1.395(3) .
C48 C47 1.513(3) .
C67 C68 1.419(3) .
C67 C73 1.535(3) .
C89 C88 1.379(3) .
C89 C84 1.381(3) .
C13 C12 1.380(3) .
C13 C14 1.412(3) .
C84 C85 1.390(3) .
C84 B1 1.665(3) .
C90 C91 1.385(3) .
C90 C95 1.391(3) .
C90 B1 1.668(3) .
C27 C26 1.391(3) .
C27 C31 1.535(3) .
C63 C68 1.403(3) .
C80 C81 1.375(3) .
C80 C79 1.382(3) .
C86 C85 1.390(3) .
C8 C7 1.528(3) .
C73 C75 1.539(3) .
C73 C74 1.538(3) .
C20 C22 1.530(3) .
C20 C23 1.543(3) .
C20 C14 1.545(3) .
C20 C21 1.546(3) .
C31 C34 1.523(3) .
C31 C32 1.537(3) .
C31 C33 1.539(3) .
C11 C12 1.392(3) .
C94 C93 1.369(3) .
C94 C95 1.388(3) .
C44 C43 1.535(3) .
C44 C45 1.538(3) .
C37 C35 1.530(3) .
C3 C2 1.537(3) .
C3 C4 1.540(3) .
C54 C55 1.531(3) .
C54 C57 1.534(3) .
C54 C56 1.536(3) .
C40 C39 1.542(3) .
C83 C78 1.382(3) .
C83 C82 1.388(3) .
C107 C106 1.370(4) .
C107 C108 1.386(3) .
C79 C78 1.394(3) .
C43 C42 1.527(3) .
C17 C16 1.523(3) .
C77 B1 1.632(3) .
C65 C69 1.536(3) .
C6 C7 1.525(3) .
C6 C5 1.536(3) .
C108 C103 1.390(3) .
C12 C16 1.537(3) .
C93 C92 1.370(3) .
C92 C91 1.386(3) .
C70 C69 1.535(3) .
C81 C82 1.369(3) .
C38 C35 1.536(3) .
C71 C69 1.533(3) .
C35 C36 1.536(3) .
C109 C114 1.386(3) .
C109 C110 1.391(3) .
C109 B2 1.653(4) .
C16 C18 1.531(3) .
C16 C19 1.539(3) .
C101 C100 1.375(4) .
C101 C102 1.377(3) .
C78 B1 1.666(3) .
C114 C113 1.386(4) .
C69 C72 1.531(3) .
C102 C97 1.385(3) .
C100 C99 1.369(4) .
C104 C105 1.380(3) .
C104 C103 1.389(4) .
C105 C106 1.371(4) .
C110 C111 1.378(4) .
C97 C98 1.398(3) .
C97 B2 1.659(4) .
C4 C5 1.544(3) .
C113 C112 1.379(4) .
C103 B2 1.674(3) .
C96 B2 1.638(3) .
C112 C111 1.368(4) .
C115 C120 1.366(4) .
C115 C116 1.374(4) .
C117 C116 1.380(4) .
C117 C118 1.392(4) .
C98 C99 1.365(4) .
C120 C119 1.373(4) .
C126 C125 1.379(4) .
C126 C121 1.384(4) .
C118 C119 1.383(5) .
C123 C124 1.376(4) .
C123 C122 1.390(4) .
C122 C121 1.376(4) .
C124 C125 1.366(4) .
C131 C132 1.354(5) .
C131 C130 1.388(5) .
C127 C128 1.376(5) .
C127 C132 1.377(5) .
C129 C128 1.363(6) .
C129 C130 1.365(6) .
C134 C133 1.380(3) .
C134 C135 1.390(3) .
C133 C135 1.383(3) 2_675
C135 C133 1.383(3) 2_675

loop_
_geom_torsion_atom_site_label_1
_geom_torsion_atom_site_label_2
_geom_torsion_atom_site_label_3
_geom_torsion_atom_site_label_4
_geom_torsion
_geom_torsion_site_symmetry_4
C9 S1 Al1 O2 -166.45(8) .
C1 S1 Al1 O2 87.70(8) .
C9 S1 Al1 O3 -65.71(8) .
C1 S1 Al1 O3 -171.57(8) .
C9 S1 Al1 O1 8.67(8) .
C1 S1 Al1 O1 -97.18(8) .
C9 S1 Al1 S2 98.03(7) .
C1 S1 Al1 S2 -7.83(7) .
C9 S1 Al1 Al2 -28.34(7) .
C1 S1 Al1 Al2 -134.19(7) .
C24 S2 Al1 O2 15.78(8) .
C2 S2 Al1 O2 -89.35(8) .
C24 S2 Al1 O3 -97.22(11) .
C2 S2 Al1 O3 157.65(11) .
C24 S2 Al1 O1 -154.35(8) .
C2 S2 Al1 O1 100.53(8) .
C24 S2 Al1 S1 113.33(7) .
C2 S2 Al1 S1 8.21(7) .
C24 S2 Al1 Al2 -142.94(7) .
C2 S2 Al1 Al2 111.93(7) .
C47 S3 Al2 O4 139.35(8) .
C39 S3 Al2 O4 -111.44(8) .
C47 S3 Al2 O1 -39.65(10) .
C39 S3 Al2 O1 69.56(10) .
C47 S3 Al2 O3 25.45(8) .
C39 S3 Al2 O3 134.66(8) .
C47 S3 Al2 S4 -124.43(7) .
C39 S3 Al2 S4 -15.22(7) .
C47 S3 Al2 Al1 -3.64(7) .
C39 S3 Al2 Al1 105.57(7) .
C40 S4 Al2 O4 85.59(8) .
C62 S4 Al2 O4 -17.92(8) .
C40 S4 Al2 O1 -157.07(8) .
C62 S4 Al2 O1 99.42(8) .
C40 S4 Al2 O3 -92.39(12) .
C62 S4 Al2 O3 164.10(11) .
C40 S4 Al2 S3 -16.47(7) .
C62 S4 Al2 S3 -119.98(7) .
C40 S4 Al2 Al1 -129.53(7) .
C62 S4 Al2 Al1 126.96(7) .
O2 Al1 Al2 O4 -82.98(10) .
O3 Al1 Al2 O4 -78.06(9) .
O1 Al1 Al2 O4 85.58(9) .
S1 Al1 Al2 O4 164.42(7) .
S2 Al1 Al2 O4 66.76(7) .
O2 Al1 Al2 O1 -168.56(10) .
O3 Al1 Al2 O1 -163.64(10) .
S1 Al1 Al2 O1 78.84(7) .
S2 Al1 Al2 O1 -18.81(7) .
O2 Al1 Al2 O3 -4.92(9) .
O1 Al1 Al2 O3 163.64(10) .
S1 Al1 Al2 O3 -117.52(7) .
S2 Al1 Al2 O3 144.82(8) .
O2 Al1 Al2 S3 47.92(8) .
O3 Al1 Al2 S3 52.84(7) .
O1 Al1 Al2 S3 -143.53(7) .
S1 Al1 Al2 S3 -64.69(3) .
S2 Al1 Al2 S3 -162.34(3) .
O2 Al1 Al2 S4 144.28(7) .
O3 Al1 Al2 S4 149.19(8) .
O1 Al1 Al2 S4 -47.17(7) .
S1 Al1 Al2 S4 31.67(4) .
S2 Al1 Al2 S4 -65.98(4) .
O4 Al2 O1 C15 85.75(15) .
O3 Al2 O1 C15 -164.67(15) .
S3 Al2 O1 C15 -95.34(15) .
S4 Al2 O1 C15 -13.51(14) .
Al1 Al2 O1 C15 -154.46(18) .
O4 Al2 O1 Al1 -119.79(7) .
O3 Al2 O1 Al1 -10.21(6) .
S3 Al2 O1 Al1 59.11(9) .
S4 Al2 O1 Al1 140.95(5) .
O2 Al1 O1 C15 -156.1(3) .
O3 Al1 O1 C15 166.22(14) .
S1 Al1 O1 C15 50.10(13) .
S2 Al1 O1 C15 -39.33(13) .
Al2 Al1 O1 C15 155.86(17) .
O2 Al1 O1 Al2 48.1(4) .
O3 Al1 O1 Al2 10.36(6) .
S1 Al1 O1 Al2 -105.76(6) .
S2 Al1 O1 Al2 164.81(6) .
O2 Al1 O3 C53 5.32(15) .
O1 Al1 O3 C53 178.57(15) .
S1 Al1 O3 C53 -96.23(14) .
S2 Al1 O3 C53 118.15(14) .
Al2 Al1 O3 C53 -171.13(18) .
O2 Al1 O3 Al2 176.46(7) .
O1 Al1 O3 Al2 -10.30(6) .
S1 Al1 O3 Al2 74.91(7) .
S2 Al1 O3 Al2 -70.72(11) .
O4 Al2 O3 C53 -65.11(16) .
O1 Al2 O3 C53 -178.49(15) .
S3 Al2 O3 C53 38.12(14) .
S4 Al2 O3 C53 112.70(15) .
Al1 Al2 O3 C53 170.95(18) .
O4 Al2 O3 Al1 123.94(7) .
O1 Al2 O3 Al1 10.55(6) .
S3 Al2 O3 Al1 -132.84(6) .
S4 Al2 O3 Al1 -58.25(12) .
O1 Al2 O4 C68 -129.48(15) .
O3 Al2 O4 C68 145.12(15) .
S3 Al2 O4 C68 51.23(16) .
S4 Al2 O4 C68 -33.74(16) .
Al1 Al2 O4 C68 -174.24(13) .
O3 Al1 O2 C30 -168.00(15) .
O1 Al1 O2 C30 155.6(3) .
S1 Al1 O2 C30 -50.85(15) .
S2 Al1 O2 C30 39.33(15) .
Al2 Al1 O2 C30 -164.95(13) .
Al1 O2 C30 C29 124.19(17) .
Al1 O2 C30 C25 -57.1(2) .
C11 C10 C9 S1 -117.96(17) .
C15 C10 C9 S1 61.6(2) .
C1 S1 C9 C10 52.12(16) .
Al1 S1 C9 C10 -56.79(15) .
C11 C10 C15 C14 3.7(3) .
C9 C10 C15 C14 -175.90(17) .
C11 C10 C15 O1 -177.52(16) .
C9 C10 C15 O1 2.9(2) .
Al2 O1 C15 C14 -98.10(19) .
Al1 O1 C15 C14 112.19(17) .
Al2 O1 C15 C10 83.10(19) .
Al1 O1 C15 C10 -66.60(19) .
C9 S1 C1 C8 133.81(14) .
Al1 S1 C1 C8 -121.99(13) .
C9 S1 C1 C2 -98.24(16) .
Al1 S1 C1 C2 5.95(16) .
C40 S4 C62 C63 -43.76(16) .
Al2 S4 C62 C63 58.97(14) .
C27 C28 C29 C30 -1.4(3) .
C27 C28 C29 C35 176.44(18) .
O2 C30 C29 C28 -177.86(16) .
C25 C30 C29 C28 3.4(3) .
O2 C30 C29 C35 4.3(3) .
C25 C30 C29 C35 -174.39(17) .
C48 C49 C50 C51 -2.5(3) .
C48 C49 C50 C54 177.78(18) .
O2 C30 C25 C26 178.12(17) .
C29 C30 C25 C26 -3.1(3) .
O2 C30 C25 C24 -1.5(3) .
C29 C30 C25 C24 177.28(17) .
C53 C52 C58 C60 112.6(2) .
C51 C52 C58 C60 -65.2(2) .
C53 C52 C58 C61 -9.1(3) .
C51 C52 C58 C61 173.10(17) .
C53 C52 C58 C59 -128.4(2) .
C51 C52 C58 C59 53.8(2) .
C50 C49 C48 C53 1.7(3) .
C50 C49 C48 C47 178.66(18) .
C65 C66 C67 C68 0.5(3) .
C65 C66 C67 C73 -174.94(19) .
C49 C48 C53 C52 0.4(3) .
C47 C48 C53 C52 -176.46(17) .
C49 C48 C53 O3 -179.63(16) .
C47 C48 C53 O3 3.5(3) .
C51 C52 C53 C48 -1.6(3) .
C58 C52 C53 C48 -179.44(18) .
C51 C52 C53 O3 178.43(16) .
C58 C52 C53 O3 0.6(3) .
Al1 O3 C53 C48 103.83(17) .
Al2 O3 C53 C48 -65.2(2) .
Al1 O3 C53 C52 -76.2(2) .
Al2 O3 C53 C52 114.73(18) .
F10 C89 C84 C85 -179.52(17) .
C88 C89 C84 C85 2.4(3) .
F10 C89 C84 B1 -2.1(3) .
C88 C89 C84 B1 179.80(19) .
C29 C28 C27 C26 -1.0(3) .
C29 C28 C27 C31 179.55(18) .
C49 C50 C51 C52 1.2(3) .
C54 C50 C51 C52 -179.07(19) .
C53 C52 C51 C50 0.8(3) .
C58 C52 C51 C50 178.94(18) .
C65 C64 C63 C68 -2.0(3) .
C65 C64 C63 C62 175.89(18) .
S4 C62 C63 C64 119.58(17) .
S4 C62 C63 C68 -62.6(2) .
Al2 O4 C68 C63 51.8(2) .
Al2 O4 C68 C67 -130.64(17) .
C64 C63 C68 O4 179.81(17) .
C62 C63 C68 O4 2.0(3) .
C64 C63 C68 C67 2.2(3) .
C62 C63 C68 C67 -175.55(17) .
C66 C67 C68 O4 -179.01(17) .
C73 C67 C68 O4 -3.7(3) .
C66 C67 C68 C63 -1.5(3) .
C73 C67 C68 C63 173.87(18) .
F8 C87 C86 F7 0.0(3) .
C88 C87 C86 F7 179.92(19) .
F8 C87 C86 C85 -179.85(19) .
C88 C87 C86 C85 0.1(3) .
C2 C1 C8 C7 53.0(2) .
S1 C1 C8 C7 -174.89(15) .
C66 C67 C73 C75 -4.3(3) .
C68 C67 C73 C75 -179.49(18) .
C66 C67 C73 C74 114.3(2) .
C68 C67 C73 C74 -60.9(2) .
C66 C67 C73 C76 -123.8(2) .
C68 C67 C73 C76 61.0(2) .
C26 C27 C31 C34 -179.45(18) .
C28 C27 C31 C34 0.0(3) .
C26 C27 C31 C32 60.7(2) .
C28 C27 C31 C32 -119.9(2) .
C26 C27 C31 C33 -58.8(2) .
C28 C27 C31 C33 120.6(2) .
C15 C10 C11 C12 -0.8(3) .
C9 C10 C11 C12 178.76(17) .
C30 C25 C26 C27 0.6(3) .
C24 C25 C26 C27 -179.77(17) .
C28 C27 C26 C25 1.4(3) .
C31 C27 C26 C25 -179.11(18) .
C51 C50 C54 C55 -115.8(2) .
C49 C50 C54 C55 63.9(2) .
C51 C50 C54 C57 4.4(3) .
C49 C50 C54 C57 -175.87(19) .
C51 C50 C54 C56 124.9(2) .
C49 C50 C54 C56 -55.4(2) .
F8 C87 C88 F9 0.4(3) .
C86 C87 C88 F9 -179.49(19) .
F8 C87 C88 C89 -179.76(18) .
C86 C87 C88 C89 0.3(3) .
F10 C89 C88 F9 0.0(3) .
C84 C89 C88 F9 178.09(18) .
F10 C89 C88 C87 -179.84(17) .
C84 C89 C88 C87 -1.7(3) .
C39 C46 C45 C44 -85.8(2) .
C43 C44 C45 C46 82.2(2) .
C42 C41 C40 C39 -117.05(19) .
C42 C41 C40 S4 122.15(16) .
C62 S4 C40 C41 -83.86(15) .
Al2 S4 C40 C41 179.38(13) .
C62 S4 C40 C39 150.76(13) .
Al2 S4 C40 C39 54.01(13) .
C89 C84 C85 F6 178.47(18) .
B1 C84 C85 F6 1.3(3) .
C89 C84 C85 C86 -1.9(3) .
B1 C84 C85 C86 -179.1(2) .
F7 C86 C85 F6 0.6(3) .
C87 C86 C85 F6 -179.53(19) .
F7 C86 C85 C84 -179.0(2) .
C87 C86 C85 C84 0.8(4) .
F14 C94 C95 F15 0.1(3) .
C93 C94 C95 F15 179.18(18) .
F14 C94 C95 C90 -179.24(18) .
C93 C94 C95 C90 -0.1(3) .
C91 C90 C95 F15 178.28(18) .
B1 C90 C95 F15 -0.2(3) .
C91 C90 C95 C94 -2.5(3) .
B1 C90 C95 C94 179.03(19) .
C45 C46 C39 C40 50.5(2) .
C45 C46 C39 S3 -68.1(2) .
C41 C40 C39 C46 43.2(2) .
S4 C40 C39 C46 166.93(14) .
C41 C40 C39 S3 165.28(14) .
S4 C40 C39 S3 -71.03(13) .
C47 S3 C39 C46 -79.04(15) .
Al2 S3 C39 C46 177.63(12) .
C47 S3 C39 C40 154.82(13) .
Al2 S3 C39 C40 51.50(13) .
F2 C80 C79 F1 1.4(3) .
C81 C80 C79 F1 -179.09(18) .
F2 C80 C79 C78 -178.56(18) .
C81 C80 C79 C78 1.0(3) .
C4 C3 C2 C1 66.7(2) .
C4 C3 C2 S2 -162.46(16) .
C8 C1 C2 C3 -109.27(19) .
S1 C1 C2 C3 125.61(16) .
C8 C1 C2 S2 125.88(16) .
S1 C1 C2 S2 0.8(2) .
C24 S2 C2 C3 124.89(14) .
Al1 S2 C2 C3 -134.40(12) .
C24 S2 C2 C1 -107.72(15) .
Al1 S2 C2 C1 -7.01(16) .
C45 C44 C43 C42 -94.3(2) .
C44 C43 C42 C41 52.2(2) .
C40 C41 C42 C43 47.9(2) .
C63 C64 C65 C66 0.9(3) .
C63 C64 C65 C69 -175.73(19) .
C67 C66 C65 C64 -0.2(3) .
C67 C66 C65 C69 176.56(19) .
F24 C107 C108 F25 -0.7(3) .
C106 C107 C108 F25 179.7(2) .
F24 C107 C108 C103 -179.9(2) .
C106 C107 C108 C103 0.4(4) .
C14 C13 C12 C11 0.6(3) .
C14 C13 C12 C16 178.70(18) .
C10 C11 C12 C13 -1.3(3) .
C10 C11 C12 C16 -179.36(18) .
C5 C6 C7 C8 -67.9(3) .
C1 C8 C7 C6 60.5(3) .
C10 C15 C14 C13 -4.1(3) .
O1 C15 C14 C13 177.21(16) .
C10 C15 C14 C20 174.71(18) .
O1 C15 C14 C20 -4.0(3) .
C12 C13 C14 C15 2.0(3) .
C12 C13 C14 C20 -176.98(18) .
C22 C20 C14 C15 3.2(3) .
C23 C20 C14 C15 -118.0(2) .
C21 C20 C14 C15 124.3(2) .
C22 C20 C14 C13 -177.99(17) .
C23 C20 C14 C13 60.8(2) .
C21 C20 C14 C13 -56.9(2) .
F14 C94 C93 F13 1.0(3) .
C95 C94 C93 F13 -178.16(18) .
F14 C94 C93 C92 -179.07(19) .
C95 C94 C93 C92 1.8(3) .
F13 C93 C92 F12 -1.8(3) .
C94 C93 C92 F12 178.3(2) .
F13 C93 C92 C91 179.24(19) .
C94 C93 C92 C91 -0.7(3) .
F12 C92 C91 F11 -1.5(3) .
C93 C92 C91 F11 177.47(19) .
F12 C92 C91 C90 178.8(2) .
C93 C92 C91 C90 -2.2(3) .
C95 C90 C91 F11 -176.00(18) .
B1 C90 C91 F11 2.6(3) .
C95 C90 C91 C92 3.6(3) .
B1 C90 C91 C92 -177.7(2) .
F2 C80 C81 F3 -0.8(3) .
C79 C80 C81 F3 179.69(18) .
F2 C80 C81 C82 178.73(18) .
C79 C80 C81 C82 -0.8(3) .
C49 C48 C47 S3 -111.38(17) .
C53 C48 C47 S3 65.5(2) .
C39 S3 C47 C48 -177.53(13) .
Al2 S3 C47 C48 -70.88(13) .
F3 C81 C82 F4 1.1(3) .
C80 C81 C82 F4 -178.38(18) .
F3 C81 C82 C83 -179.59(18) .
C80 C81 C82 C83 0.9(3) .
F5 C83 C82 F4 -2.4(3) .
C78 C83 C82 F4 178.10(19) .
F5 C83 C82 C81 178.34(18) .
C78 C83 C82 C81 -1.2(3) .
C28 C29 C35 C37 -118.75(19) .
C30 C29 C35 C37 59.0(2) .
C28 C29 C35 C36 120.1(2) .
C30 C29 C35 C36 -62.2(2) .
C28 C29 C35 C38 0.7(3) .
C30 C29 C35 C38 178.44(18) .
C13 C12 C16 C17 2.6(3) .
C11 C12 C16 C17 -179.36(17) .
C13 C12 C16 C18 124.1(2) .
C11 C12 C16 C18 -57.9(2) .
C13 C12 C16 C19 -116.8(2) .
C11 C12 C16 C19 61.3(2) .
F5 C83 C78 C79 -178.29(17) .
C82 C83 C78 C79 1.2(3) .
F5 C83 C78 B1 -6.1(3) .
C82 C83 C78 B1 173.41(19) .
F1 C79 C78 C83 178.97(17) .
C80 C79 C78 C83 -1.1(3) .
F1 C79 C78 B1 6.2(3) .
C80 C79 C78 B1 -173.92(19) .
C110 C109 C114 F30 177.0(2) .
B2 C109 C114 F30 1.2(3) .
C110 C109 C114 C113 -4.0(3) .
B2 C109 C114 C113 -179.9(2) .
C64 C65 C69 C72 -129.3(2) .
C66 C65 C69 C72 54.2(3) .
C64 C65 C69 C71 110.2(2) .
C66 C65 C69 C71 -66.3(2) .
C64 C65 C69 C70 -8.9(3) .
C66 C65 C69 C70 174.54(19) .
F19 C101 C102 F20 -1.1(3) .
C100 C101 C102 F20 -180.0(2) .
F19 C101 C102 C97 179.2(2) .
C100 C101 C102 C97 0.4(4) .
F19 C101 C100 F18 -0.4(3) .
C102 C101 C100 F18 178.5(2) .
F19 C101 C100 C99 179.8(2) .
C102 C101 C100 C99 -1.3(3) .
F21 C104 C105 F22 3.3(3) .
C103 C104 C105 F22 -178.0(2) .
F21 C104 C105 C106 -176.5(2) .
C103 C104 C105 C106 2.2(4) .
C114 C109 C110 F26 -178.98(19) .
B2 C109 C110 F26 -2.8(3) .
C114 C109 C110 C111 3.7(3) .
B2 C109 C110 C111 179.9(2) .
F20 C102 C97 C98 -179.12(19) .
C101 C102 C97 C98 0.5(3) .
F20 C102 C97 B2 4.7(3) .
C101 C102 C97 B2 -175.7(2) .
C2 C3 C4 C5 -66.2(3) .
F30 C114 C113 F29 2.3(3) .
C109 C114 C113 F29 -176.7(2) .
F30 C114 C113 C112 -178.9(2) .
C109 C114 C113 C112 2.1(4) .
F21 C104 C103 C108 176.68(19) .
C105 C104 C103 C108 -1.9(3) .
F21 C104 C103 B2 -0.5(3) .
C105 C104 C103 B2 -179.2(2) .
F25 C108 C103 C104 -178.58(19) .
C107 C108 C103 C104 0.6(3) .
F25 C108 C103 B2 -1.6(3) .
C107 C108 C103 B2 177.6(2) .
F29 C113 C112 F28 1.3(3) .
C114 C113 C112 F28 -177.6(2) .
F29 C113 C112 C111 179.3(2) .
C114 C113 C112 C111 0.5(4) .
C89 C84 B1 C77 174.37(18) .
C85 C84 B1 C77 -8.7(3) .
C89 C84 B1 C78 57.1(2) .
C85 C84 B1 C78 -126.0(2) .
C89 C84 B1 C90 -63.9(2) .
C85 C84 B1 C90 113.1(2) .
C83 C78 B1 C77 -104.4(2) .
C79 C78 B1 C77 67.2(2) .
C83 C78 B1 C84 19.5(3) .
C79 C78 B1 C84 -168.87(17) .
C83 C78 B1 C90 135.6(2) .
C79 C78 B1 C90 -52.7(2) .
C91 C90 B1 C77 47.5(2) .
C95 C90 B1 C77 -134.0(2) .
C91 C90 B1 C84 -76.4(2) .
C95 C90 B1 C84 102.1(2) .
C91 C90 B1 C78 162.62(18) .
C95 C90 B1 C78 -19.0(3) .
F24 C107 C106 F23 -0.2(4) .
C108 C107 C106 F23 179.5(2) .
F24 C107 C106 C105 -179.9(2) .
C108 C107 C106 C105 -0.2(4) .
F22 C105 C106 F23 -0.5(4) .
C104 C105 C106 F23 179.3(2) .
F22 C105 C106 C107 179.3(2) .
C104 C105 C106 C107 -1.0(4) .
F28 C112 C111 F27 -0.9(3) .
C113 C112 C111 F27 -178.9(2) .
F28 C112 C111 C110 177.3(2) .
C113 C112 C111 C110 -0.7(4) .
F26 C110 C111 F27 -0.8(3) .
C109 C110 C111 F27 176.6(2) .
F26 C110 C111 C112 -178.9(2) .
C109 C110 C111 C112 -1.6(4) .
C7 C6 C5 C4 -39.1(3) .
C3 C4 C5 C6 98.0(2) .
C102 C97 C98 F16 179.0(2) .
B2 C97 C98 F16 -5.1(4) .
C102 C97 C98 C99 -0.5(3) .
B2 C97 C98 C99 175.4(2) .
C114 C109 B2 C96 109.0(3) .
C110 C109 B2 C96 -66.6(3) .
C114 C109 B2 C97 -15.9(3) .
C110 C109 B2 C97 168.52(19) .
C114 C109 B2 C103 -130.6(2) .
C110 C109 B2 C103 53.9(3) .
C102 C97 B2 C96 -179.9(2) .
C98 C97 B2 C96 4.5(3) .
C102 C97 B2 C109 -60.2(3) .
C98 C97 B2 C109 124.1(2) .
C102 C97 B2 C103 60.1(3) .
C98 C97 B2 C103 -115.6(2) .
C104 C103 B2 C96 -49.9(3) .
C108 C103 B2 C96 133.3(2) .
C104 C103 B2 C109 -167.1(2) .
C108 C103 B2 C109 16.1(3) .
C104 C103 B2 C97 72.7(3) .
C108 C103 B2 C97 -104.1(2) .
F16 C98 C99 F17 -0.2(3) .
C97 C98 C99 F17 179.3(2) .
F16 C98 C99 C100 -179.9(2) .
C97 C98 C99 C100 -0.4(4) .
F18 C100 C99 F17 1.8(3) .
C101 C100 C99 F17 -178.4(2) .
F18 C100 C99 C98 -178.5(2) .
C101 C100 C99 C98 1.3(4) .
C116 C115 C120 C119 -1.4(4) .
C120 C115 C116 C117 1.0(4) .
C118 C117 C116 C115 -0.3(4) .
C116 C117 C118 C119 -0.1(4) .
C115 C120 C119 C118 1.1(4) .
C117 C118 C119 C120 -0.3(4) .
C124 C123 C122 C121 -0.3(4) .
C122 C123 C124 C125 0.9(4) .
C123 C124 C125 C126 -1.3(4) .
C121 C126 C125 C124 1.0(4) .
C123 C122 C121 C126 0.0(4) .
C125 C126 C121 C122 -0.3(4) .
C130 C131 C132 C127 -0.5(5) .
C128 C127 C132 C131 0.1(5) .
C128 C129 C130 C131 0.3(6) .
C132 C131 C130 C129 0.4(5) .
C130 C129 C128 C127 -0.8(6) .
C132 C127 C128 C129 0.6(5) .
C135 C134 C133 C135 0.3(4) 2_675
C133 C134 C135 C133 -0.3(4) 2_675
C26 C25 C24 S2 -117.38(17) .
C30 C25 C24 S2 62.3(2) .
C2 S2 C24 C25 48.98(16) .
Al1 S2 C24 C25 -59.26(14) .
